data_4071648
loop_
_publ_author_name
'Banide, Emilie V.'
'Ortin, Yannick'
'Chamiot, B\'en\'edicte'
'Cassidy, Andrew'
'Niehaus, Jan'
'Moore, Angela'
'Seward, Corey M.'
'M\"uller-Bunz, Helge'
'McGlinchey, Michael J.'

_publ_section_title
;
 Syntheses, Structures, and Dimerizations of Ferrocenyl- and
 Fluorenylideneallenes: Push&#x2212;Pull Multiple Bonds?
;
_journal_issue 16
_journal_name_full Organometallics
_journal_page_first 4173
_journal_paper_doi 10.1021/om800293m
_journal_volume 27
_journal_year 2008
_chemical_formula_moiety 'C17 H14 Fe O'
_chemical_formula_sum 'C17 H14 Fe O'
_chemical_formula_weight 290.13
_chemical_name_systematic
; 
 ? 
;
_space_group_IT_number 14
_symmetry_cell_setting monoclinic
_symmetry_space_group_name_Hall '-P 2ybc'
_symmetry_space_group_name_H-M 'P 1 21/c 1'
_atom_sites_solution_hydrogens geom
_atom_sites_solution_primary direct
_atom_sites_solution_secondary difmap
_audit_creation_method SHELXL-97
_cell_angle_alpha 90.00
_cell_angle_beta 103.920(4)
_cell_angle_gamma 90.00
_cell_formula_units_Z 8
_cell_length_a 10.105(2)
_cell_length_b 12.419(3)
_cell_length_c 20.819(4)
_cell_measurement_reflns_used 4906
_cell_measurement_temperature 293(2)
_cell_measurement_theta_max 24.25
_cell_measurement_theta_min 2.52
_cell_volume 2535.9(9)
_computing_cell_refinement 'Bruker SAINT'
_computing_data_collection 'Bruker SMART'
_computing_data_reduction 'Bruker SAINT'
_computing_molecular_graphics 'Bruker SHELXTL'
_computing_publication_material 'Bruker SHELXTL'
_computing_structure_refinement 'SHELXL-97 (Sheldrick, 1997)'
_computing_structure_solution 'SHELXS-97 (Sheldrick, 1990)'
_diffrn_ambient_temperature 293(2)
_diffrn_measured_fraction_theta_full 0.993
_diffrn_measured_fraction_theta_max 0.993
_diffrn_measurement_device_type 'CCD area detector'
_diffrn_measurement_method 'phi and omega scans'
_diffrn_radiation_monochromator graphite
_diffrn_radiation_source 'fine-focus sealed tube'
_diffrn_radiation_type MoK\a
_diffrn_radiation_wavelength 0.71073
_diffrn_reflns_av_R_equivalents 0.0561
_diffrn_reflns_av_sigmaI/netI 0.0499
_diffrn_reflns_limit_h_max 11
_diffrn_reflns_limit_h_min -11
_diffrn_reflns_limit_k_max 14
_diffrn_reflns_limit_k_min -14
_diffrn_reflns_limit_l_max 24
_diffrn_reflns_limit_l_min -24
_diffrn_reflns_number 17423
_diffrn_reflns_theta_full 24.75
_diffrn_reflns_theta_max 24.75
_diffrn_reflns_theta_min 1.01
_exptl_absorpt_coefficient_mu 1.176
_exptl_absorpt_correction_T_max 0.9436
_exptl_absorpt_correction_T_min 0.5915
_exptl_absorpt_correction_type multi-scan
_exptl_absorpt_process_details SADABS
_exptl_crystal_colour red
_exptl_crystal_density_diffrn 1.520
_exptl_crystal_density_method 'not measured'
_exptl_crystal_description plate
_exptl_crystal_F_000 1200
_exptl_crystal_size_max 0.40
_exptl_crystal_size_mid 0.30
_exptl_crystal_size_min 0.05
_refine_diff_density_max 0.409
_refine_diff_density_min -0.391
_refine_diff_density_rms 0.083
_refine_ls_extinction_method none
_refine_ls_goodness_of_fit_ref 1.080
_refine_ls_hydrogen_treatment constr
_refine_ls_matrix_type full
_refine_ls_number_parameters 511
_refine_ls_number_reflns 4414
_refine_ls_number_restraints 168
_refine_ls_restrained_S_all 1.063
_refine_ls_R_factor_all 0.0585
_refine_ls_R_factor_gt 0.0496
_refine_ls_shift/su_max 0.001
_refine_ls_shift/su_mean 0.000
_refine_ls_structure_factor_coef Fsqd
_refine_ls_weighting_details 'calc w=1/[\s^2^(Fo^2^)+(0.0869P)^2^+0.6983P] where P=(Fo^2^+2Fc^2^)/3'
_refine_ls_weighting_scheme calc
_refine_ls_wR_factor_gt 0.1373
_refine_ls_wR_factor_ref 0.1445
_reflns_number_gt 3781
_reflns_number_total 4414
_reflns_threshold_expression >2sigma(I)
_cod_data_source_file om800293m-file002.cif
_cod_data_source_block mjm90
_cod_depositor_comments
;
The following automatic conversions were performed:

'_symmetry_cell_setting' value 'Monoclinic' changed to 'monoclinic'
according to /home/saulius/struct/CIF-dictionaries/cif_core.dic
dictionary named 'cif_core.dic' version 2.4.1 from 2010-06-29.

Automatic conversion script
Id: cif_fix_values 1715 2011-07-08 13:25:40Z adriana 
;
_cod_original_cell_volume 2536.0(9)
_cod_original_sg_symbol_H-M 'P 21/c'
_cod_database_code 4071648

loop_
_symmetry_equiv_pos_as_xyz
'x, y, z'
'-x, y+1/2, -z+1/2'
'-x, -y, -z'
'x, -y-1/2, z-1/2'

loop_
_atom_site_label
_atom_site_type_symbol
_atom_site_fract_x
_atom_site_fract_y
_atom_site_fract_z
_atom_site_U_iso_or_equiv
_atom_site_adp_type
_atom_site_occupancy
_atom_site_symmetry_multiplicity
_atom_site_calc_flag
_atom_site_refinement_flags
_atom_site_disorder_assembly
_atom_site_disorder_group
Fe1 Fe 0.15990(6) 0.64589(5) 0.14223(3) 0.0336(2) Uani 0.817(2) 1 d PD A 1
C1 C 0.4366(5) 0.5598(4) 0.1110(2) 0.0470(12) Uani 0.817(2) 1 d PD A 1
H1 H 0.5108 0.5111 0.1319 0.056 Uiso 0.817(2) 1 calc PR A 1
C2 C 0.3436(5) 0.5703(4) 0.1576(2) 0.0416(10) Uani 0.817(2) 1 d PD A 1
C3 C 0.3592(4) 0.6742(4) 0.1877(2) 0.0371(10) Uani 0.817(2) 1 d PD A 1
C3A C 0.4533(4) 0.7381(4) 0.1588(2) 0.0395(10) Uani 0.817(2) 1 d PD A 1
C4 C 0.4988(5) 0.8421(4) 0.1691(2) 0.0503(12) Uani 0.817(2) 1 d PD A 1
H4 H 0.4705 0.8856 0.1997 0.060 Uiso 0.817(2) 1 calc PR A 1
C5 C 0.5880(5) 0.8818(5) 0.1331(3) 0.0574(13) Uani 0.817(2) 1 d PD A 1
H5 H 0.6187 0.9525 0.1394 0.069 Uiso 0.817(2) 1 calc PR A 1
C6 C 0.6310(6) 0.8181(6) 0.0887(3) 0.0628(16) Uani 0.817(2) 1 d PD A 1
H6 H 0.6913 0.8455 0.0654 0.075 Uiso 0.817(2) 1 calc PR A 1
C7 C 0.5850(6) 0.7116(6) 0.0779(3) 0.0558(14) Uani 0.817(2) 1 d PD A 1
H7 H 0.6139 0.6683 0.0475 0.067 Uiso 0.817(2) 1 calc PR A 1
C7A C 0.4964(6) 0.6721(5) 0.1131(2) 0.0428(12) Uani 0.817(2) 1 d PD A 1
C8 C 0.2766(5) 0.6788(4) 0.2344(2) 0.0467(12) Uani 0.817(2) 1 d PD A 1
H8 H 0.2662 0.7374 0.2605 0.056 Uiso 0.817(2) 1 calc PR A 1
C9 C 0.2135(6) 0.5770(4) 0.2331(2) 0.0494(12) Uani 0.817(2) 1 d PD A 1
H9 H 0.1548 0.5571 0.2593 0.059 Uiso 0.817(2) 1 calc PR A 1
C10 C 0.2534(5) 0.5092(4) 0.1858(2) 0.0504(12) Uani 0.817(2) 1 d PD A 1
H10 H 0.2255 0.4386 0.1754 0.060 Uiso 0.817(2) 1 calc PR A 1
C11 C 0.0816(5) 0.6696(5) 0.0433(2) 0.0522(13) Uani 0.817(2) 1 d PD A 1
H11 H 0.1245 0.6528 0.0098 0.063 Uiso 0.817(2) 1 calc PR A 1
C12 C 0.0907(6) 0.7676(5) 0.0777(3) 0.0535(14) Uani 0.817(2) 1 d PD A 1
H12 H 0.1409 0.8275 0.0709 0.064 Uiso 0.817(2) 1 calc PR A 1
C13 C 0.0100(5) 0.7592(4) 0.1245(3) 0.0511(13) Uani 0.817(2) 1 d PD A 1
H13A H -0.0022 0.8129 0.1537 0.061 Uiso 0.817(2) 1 calc PR A 1
C14 C -0.0486(6) 0.6563(5) 0.1192(3) 0.0509(14) Uani 0.817(2) 1 d PD A 1
H14 H -0.1059 0.6294 0.1443 0.061 Uiso 0.817(2) 1 calc PR A 1
C15 C -0.0047(5) 0.6014(4) 0.0692(2) 0.0512(12) Uani 0.817(2) 1 d PD A 1
H15 H -0.0286 0.5313 0.0553 0.061 Uiso 0.817(2) 1 calc PR A 1
O1 O 0.3768(5) 0.5181(3) 0.04775(18) 0.0720(11) Uani 0.817(2) 1 d PD A 1
H1O1 H 0.3228 0.5622 0.0268 0.108 Uiso 0.817(2) 1 calc PR A 1
Fe2 Fe 0.77146(6) 0.64985(5) 0.35344(3) 0.0322(2) Uani 0.817(2) 1 d PD A 1
C18 C 0.6295(5) 0.7550(4) 0.3702(3) 0.0486(12) Uani 0.817(2) 1 d PD A 1
H18 H 0.5868 0.8082 0.3411 0.058 Uiso 0.817(2) 1 calc PR A 1
C19 C 0.5834(6) 0.6505(5) 0.3723(3) 0.0502(12) Uani 0.817(2) 1 d PD A 1
H19 H 0.5048 0.6219 0.3448 0.060 Uiso 0.817(2) 1 calc PR A 1
C20 C 0.6757(5) 0.5941(4) 0.4233(2) 0.0498(12) Uani 0.817(2) 1 d PD A 1
H20 H 0.6688 0.5226 0.4352 0.060 Uiso 0.817(2) 1 calc PR A 1
C21 C 0.7804(5) 0.6671(4) 0.4525(2) 0.0469(12) Uani 0.817(2) 1 d PD A 1
H21 H 0.8552 0.6521 0.4872 0.056 Uiso 0.817(2) 1 calc PR A 1
C22 C 0.7507(6) 0.7680(5) 0.4191(3) 0.0476(12) Uani 0.817(2) 1 d PD A 1
H22 H 0.8023 0.8306 0.4282 0.057 Uiso 0.817(2) 1 calc PR A 1
C23 C 0.8053(5) 0.6911(5) 0.2639(2) 0.0499(13) Uani 0.817(2) 1 d PD A 1
H23 H 0.7707 0.7513 0.2389 0.060 Uiso 0.817(2) 1 calc PR A 1
C24 C 0.7426(6) 0.5885(5) 0.2610(3) 0.0542(15) Uani 0.817(2) 1 d PD A 1
H24 H 0.6590 0.5700 0.2332 0.065 Uiso 0.817(2) 1 calc PR A 1
C25 C 0.8277(5) 0.5179(4) 0.3074(2) 0.0488(12) Uani 0.817(2) 1 d PD A 1
H25 H 0.8101 0.4463 0.3155 0.059 Uiso 0.817(2) 1 calc PR A 1
C26 C 0.9440(5) 0.5783(3) 0.33868(19) 0.0373(10) Uani 0.817(2) 1 d PD A 1
C27 C 0.9319(5) 0.6841(4) 0.3124(2) 0.0401(10) Uani 0.817(2) 1 d PD A 1
C28 C 1.0546(5) 0.7458(4) 0.3428(2) 0.0383(10) Uani 0.817(2) 1 d PD A 1
C29 C 1.0938(5) 0.8510(4) 0.3352(3) 0.0538(13) Uani 0.817(2) 1 d PD A 1
H29 H 1.0358 0.8976 0.3067 0.065 Uiso 0.817(2) 1 calc PR A 1
C30 C 1.2204(6) 0.8859(4) 0.3708(3) 0.0584(14) Uani 0.817(2) 1 d PD A 1
H30 H 1.2476 0.9563 0.3658 0.070 Uiso 0.817(2) 1 calc PR A 1
C31 C 1.3063(6) 0.8175(5) 0.4133(3) 0.0566(14) Uani 0.817(2) 1 d PD A 1
H31 H 1.3911 0.8424 0.4366 0.068 Uiso 0.817(2) 1 calc PR A 1
C32 C 1.2689(5) 0.7113(5) 0.4224(2) 0.0490(12) Uani 0.817(2) 1 d PD A 1
H32 H 1.3272 0.6654 0.4513 0.059 Uiso 0.817(2) 1 calc PR A 1
C33 C 1.1424(6) 0.6768(4) 0.3871(2) 0.0392(11) Uani 0.817(2) 1 d PD A 1
C34 C 1.0807(4) 0.5646(4) 0.3875(2) 0.0376(10) Uani 0.817(2) 1 d PD A 1
H34 H 1.1353 0.5138 0.3687 0.045 Uiso 0.817(2) 1 calc PR A 1
O2 O 1.0768(4) 0.5277(3) 0.45156(16) 0.0556(9) Uani 0.817(2) 1 d PD A 1
H2A H 1.0185 0.5612 0.4647 0.083 Uiso 0.817(2) 1 calc PR A 1
Fe3 Fe -0.3347(4) 0.6474(4) 0.1449(2) 0.0712(15) Uani 0.183(2) 1 d PD A 2
C41 C -0.057(2) 0.5611(17) 0.1135(11) 0.078(8) Uiso 0.183(2) 1 d PD A 2
H41 H 0.0166 0.5109 0.1334 0.094 Uiso 0.183(2) 1 calc PR A 2
C42 C -0.1499(15) 0.5746(14) 0.1580(9) 0.069(7) Uiso 0.183(2) 1 d PD A 2
C43 C -0.1365(14) 0.6793(15) 0.1882(9) 0.066(7) Uiso 0.183(2) 1 d PD A 2
C43A C -0.045(3) 0.7418(17) 0.1571(13) 0.080(9) Uiso 0.183(2) 1 d PD A 2
C44 C 0.007(4) 0.8428(19) 0.1704(16) 0.109(12) Uiso 0.183(2) 1 d PD A 2
H44 H -0.0153 0.8852 0.2030 0.131 Uiso 0.183(2) 1 calc PR A 2
C45 C 0.096(3) 0.880(2) 0.1332(15) 0.105(11) Uiso 0.183(2) 1 d PD A 2
H45 H 0.1288 0.9505 0.1396 0.126 Uiso 0.183(2) 1 calc PR A 2
C46 C 0.136(3) 0.817(2) 0.0877(14) 0.072(9) Uiso 0.183(2) 1 d PD A 2
H46 H 0.1963 0.8443 0.0644 0.086 Uiso 0.183(2) 1 calc PR A 2
C47 C 0.087(3) 0.712(2) 0.0757(15) 0.068(10) Uiso 0.183(2) 1 d PD A 2
H47 H 0.1105 0.6688 0.0436 0.081 Uiso 0.183(2) 1 calc PR A 2
C47A C 0.001(3) 0.6734(18) 0.1144(13) 0.057(10) Uiso 0.183(2) 1 d PD A 2
C48 C -0.217(2) 0.682(2) 0.2359(8) 0.089(14) Uiso 0.183(2) 1 d PD A 2
H48 H -0.2263 0.7406 0.2624 0.106 Uiso 0.183(2) 1 calc PR A 2
C49 C -0.280(2) 0.5796(19) 0.2357(8) 0.080(13) Uiso 0.183(2) 1 d PD A 2
H49 H -0.3386 0.5595 0.2617 0.096 Uiso 0.183(2) 1 calc PR A 2
C50 C -0.237(2) 0.5129(14) 0.1886(11) 0.099(10) Uiso 0.183(2) 1 d PD A 2
H50 H -0.2613 0.4413 0.1795 0.119 Uiso 0.183(2) 1 calc PR A 2
C51 C -0.416(2) 0.6720(17) 0.0465(7) 0.052(6) Uiso 0.183(2) 1 d PD A 2
H51 H -0.3737 0.6582 0.0124 0.063 Uiso 0.183(2) 1 calc PR A 2
C52 C -0.411(2) 0.7686(16) 0.0811(11) 0.057(10) Uiso 0.183(2) 1 d PD A 2
H52 H -0.3639 0.8303 0.0743 0.069 Uiso 0.183(2) 1 calc PR A 2
C53 C -0.490(2) 0.7559(18) 0.1286(13) 0.105(12) Uiso 0.183(2) 1 d PD A 2
H53 H -0.5038 0.8075 0.1586 0.126 Uiso 0.183(2) 1 calc PR A 2
C54 C -0.5432(16) 0.651(2) 0.1217(12) 0.064(13) Uiso 0.183(2) 1 d PD A 2
H54 H -0.5998 0.6213 0.1461 0.077 Uiso 0.183(2) 1 calc PR A 2
C55 C -0.4966(19) 0.5994(18) 0.0718(10) 0.095(10) Uiso 0.183(2) 1 d PD A 2
H55 H -0.5157 0.5288 0.0578 0.114 Uiso 0.183(2) 1 calc PR A 2
O3 O -0.125(3) 0.5237(19) 0.0500(10) 0.107(8) Uiso 0.183(2) 1 d PD A 2
H1O3 H -0.1164 0.5680 0.0221 0.160 Uiso 0.183(2) 1 calc PR A 2
Fe4 Fe 0.2693(4) 0.6478(4) 0.3559(2) 0.0722(15) Uani 0.183(2) 1 d PD A 2
C68 C 0.134(2) 0.7535(19) 0.3755(12) 0.095(11) Uiso 0.183(2) 1 d PD A 2
H68 H 0.0887 0.8054 0.3459 0.114 Uiso 0.183(2) 1 calc PR A 2
C69 C 0.0904(19) 0.650(2) 0.3819(13) 0.083(14) Uiso 0.183(2) 1 d PD A 2
H69 H 0.0095 0.6207 0.3571 0.100 Uiso 0.183(2) 1 calc PR A 2
C70 C 0.185(3) 0.594(2) 0.4313(11) 0.115(13) Uiso 0.183(2) 1 d PD A 2
H70 H 0.1789 0.5231 0.4444 0.138 Uiso 0.183(2) 1 calc PR A 2
C71 C 0.292(3) 0.667(2) 0.4568(8) 0.086(10) Uiso 0.183(2) 1 d PD A 2
H71 H 0.3689 0.6523 0.4902 0.104 Uiso 0.183(2) 1 calc PR A 2
C72 C 0.260(3) 0.7659(17) 0.4229(11) 0.063(10) Uiso 0.183(2) 1 d PD A 2
H72 H 0.3134 0.8280 0.4302 0.076 Uiso 0.183(2) 1 calc PR A 2
C73 C 0.298(2) 0.6813(19) 0.2654(7) 0.071(10) Uiso 0.183(2) 1 d PD A 2
H73 H 0.2622 0.7405 0.2397 0.086 Uiso 0.183(2) 1 calc PR A 2
C74 C 0.237(2) 0.5783(18) 0.2656(8) 0.086(12) Uiso 0.183(2) 1 d PD A 2
H74 H 0.1526 0.5584 0.2390 0.103 Uiso 0.183(2) 1 calc PR A 2
C75 C 0.323(2) 0.5107(14) 0.3124(11) 0.098(10) Uiso 0.183(2) 1 d PD A 2
H75 H 0.3052 0.4399 0.3224 0.117 Uiso 0.183(2) 1 calc PR A 2
C76 C 0.4396(15) 0.5710(15) 0.3410(10) 0.088(9) Uiso 0.183(2) 1 d PD A 2
C77 C 0.4273(16) 0.6752(16) 0.3126(9) 0.079(8) Uiso 0.183(2) 1 d PD A 2
C78 C 0.549(2) 0.7398(16) 0.3428(12) 0.070(8) Uiso 0.183(2) 1 d PD A 2
C79 C 0.585(3) 0.8428(18) 0.3280(14) 0.088(9) Uiso 0.183(2) 1 d PD A 2
H79 H 0.5308 0.8829 0.2940 0.105 Uiso 0.183(2) 1 calc PR A 2
C80 C 0.706(3) 0.883(2) 0.3668(14) 0.089(9) Uiso 0.183(2) 1 d PD A 2
H80 H 0.7304 0.9543 0.3620 0.107 Uiso 0.183(2) 1 calc PR A 2
C81 C 0.791(3) 0.818(2) 0.4120(16) 0.094(12) Uiso 0.183(2) 1 d PD A 2
H81 H 0.8752 0.8464 0.4337 0.113 Uiso 0.183(2) 1 calc PR A 2
C82 C 0.760(2) 0.714(2) 0.4279(13) 0.048(8) Uiso 0.183(2) 1 d PD A 2
H82 H 0.8158 0.6737 0.4615 0.058 Uiso 0.183(2) 1 calc PR A 2
C83 C 0.637(3) 0.674(2) 0.3882(19) 0.12(2) Uiso 0.183(2) 1 d PD A 2
C84 C 0.576(2) 0.5626(18) 0.3908(11) 0.085(9) Uiso 0.183(2) 1 d PD A 2
H84 H 0.6317 0.5126 0.3720 0.102 Uiso 0.183(2) 1 calc PR A 2
O4 O 0.574(3) 0.523(2) 0.4531(10) 0.106(7) Uiso 0.183(2) 1 d PD A 2
H4A H 0.4961 0.5248 0.4579 0.159 Uiso 0.183(2) 1 calc PR A 2

loop_
_atom_site_aniso_label
_atom_site_aniso_U_11
_atom_site_aniso_U_22
_atom_site_aniso_U_33
_atom_site_aniso_U_23
_atom_site_aniso_U_13
_atom_site_aniso_U_12
Fe1 0.0332(4) 0.0354(4) 0.0328(3) 0.0028(2) 0.0093(3) 0.0033(3)
C1 0.045(3) 0.054(3) 0.041(2) -0.004(2) 0.010(2) 0.016(2)
C2 0.042(2) 0.048(3) 0.033(2) 0.0026(19) 0.0079(19) 0.016(2)
C3 0.033(2) 0.045(2) 0.032(2) 0.0012(18) 0.0054(18) 0.0076(19)
C3A 0.028(2) 0.053(3) 0.034(2) 0.002(2) 0.0019(18) 0.008(2)
C4 0.034(2) 0.063(3) 0.053(3) -0.001(2) 0.008(2) 0.009(2)
C5 0.040(3) 0.056(3) 0.074(4) 0.007(3) 0.010(3) 0.002(2)
C6 0.040(3) 0.087(5) 0.064(4) 0.017(3) 0.016(3) -0.002(3)
C7 0.047(3) 0.076(5) 0.047(3) -0.011(3) 0.018(2) 0.006(3)
C7A 0.033(3) 0.058(4) 0.036(3) -0.001(2) 0.005(2) 0.004(3)
C8 0.042(3) 0.069(3) 0.028(3) -0.005(2) 0.006(2) 0.013(2)
C9 0.056(3) 0.059(3) 0.037(3) 0.018(2) 0.019(2) 0.007(2)
C10 0.058(3) 0.042(3) 0.053(3) 0.012(2) 0.018(2) 0.010(2)
C11 0.046(3) 0.078(4) 0.030(2) 0.003(2) 0.004(2) 0.004(3)
C12 0.049(3) 0.042(4) 0.061(3) 0.020(3) -0.003(3) -0.001(3)
C13 0.045(3) 0.044(3) 0.060(3) -0.001(2) 0.002(2) 0.013(2)
C14 0.035(3) 0.062(4) 0.056(3) -0.006(3) 0.012(3) -0.005(3)
C15 0.045(3) 0.054(3) 0.052(3) -0.007(2) 0.004(2) -0.005(2)
O1 0.099(3) 0.068(3) 0.051(2) -0.0163(19) 0.022(2) 0.001(2)
Fe2 0.0285(3) 0.0369(4) 0.0299(3) 0.0009(2) 0.0042(3) 0.0032(2)
C18 0.039(3) 0.050(3) 0.059(3) 0.003(2) 0.015(2) 0.012(2)
C19 0.031(3) 0.060(3) 0.062(3) 0.001(3) 0.015(2) -0.001(3)
C20 0.050(3) 0.052(3) 0.053(3) 0.007(2) 0.023(2) -0.006(2)
C21 0.050(3) 0.060(3) 0.033(2) 0.003(2) 0.015(2) 0.009(3)
C22 0.057(3) 0.035(3) 0.056(3) -0.005(3) 0.023(3) -0.004(3)
C23 0.045(3) 0.073(4) 0.031(3) 0.016(2) 0.007(2) 0.024(3)
C24 0.045(3) 0.073(4) 0.036(3) -0.013(2) -0.007(2) 0.015(3)
C25 0.052(3) 0.047(3) 0.043(2) -0.008(2) 0.004(2) 0.008(2)
C26 0.042(2) 0.045(3) 0.026(2) 0.0010(18) 0.0096(18) 0.014(2)
C27 0.040(2) 0.053(3) 0.032(2) 0.0062(19) 0.0163(19) 0.015(2)
C28 0.039(3) 0.044(3) 0.038(2) 0.0079(19) 0.022(2) 0.012(2)
C29 0.052(3) 0.048(3) 0.071(3) 0.021(2) 0.034(3) 0.019(2)
C30 0.056(3) 0.047(3) 0.083(4) 0.003(3) 0.039(3) -0.002(3)
C31 0.044(3) 0.067(4) 0.065(3) -0.011(3) 0.025(3) -0.009(3)
C32 0.040(3) 0.060(4) 0.050(3) 0.003(3) 0.015(2) 0.006(3)
C33 0.038(3) 0.042(3) 0.043(3) 0.009(2) 0.020(2) 0.007(2)
C34 0.036(2) 0.041(2) 0.036(2) 0.0095(18) 0.0084(18) 0.0103(19)
O2 0.060(2) 0.062(2) 0.0425(18) 0.0254(17) 0.0080(16) 0.0037(18)
Fe3 0.064(3) 0.061(3) 0.087(3) 0.006(2) 0.016(2) 0.0037(19)
Fe4 0.064(3) 0.066(3) 0.084(3) -0.001(2) 0.013(2) 0.0022(19)

loop_
_atom_type_symbol
_atom_type_description
_atom_type_scat_dispersion_real
_atom_type_scat_dispersion_imag
_atom_type_scat_source
C C 0.0033 0.0016 'International Tables Vol C Tables 4.2.6.8 and 6.1.1.4'
H H 0.0000 0.0000 'International Tables Vol C Tables 4.2.6.8 and 6.1.1.4'
O O 0.0106 0.0060 'International Tables Vol C Tables 4.2.6.8 and 6.1.1.4'
Fe Fe 0.3463 0.8444 'International Tables Vol C Tables 4.2.6.8 and 6.1.1.4'

loop_
_geom_angle_atom_site_label_1
_geom_angle_atom_site_label_2
_geom_angle_atom_site_label_3
_geom_angle
C9 Fe1 C12 154.6(2)
C9 Fe1 C13 118.8(2)
C12 Fe1 C13 40.8(2)
C9 Fe1 C2 68.29(19)
C12 Fe1 C2 127.1(2)
C13 Fe1 C2 163.4(2)
C9 Fe1 C8 40.7(2)
C12 Fe1 C8 120.2(2)
C13 Fe1 C8 105.6(2)
C2 Fe1 C8 69.22(18)
C9 Fe1 C3 68.1(2)
C12 Fe1 C3 108.8(2)
C13 Fe1 C3 125.03(19)
C2 Fe1 C3 40.98(17)
C8 Fe1 C3 40.97(18)
C9 Fe1 C15 124.6(2)
C12 Fe1 C15 67.6(2)
C13 Fe1 C15 67.3(2)
C2 Fe1 C15 122.7(2)
C8 Fe1 C15 159.9(2)
C3 Fe1 C15 158.28(19)
C9 Fe1 C11 162.5(2)
C12 Fe1 C11 40.3(2)
C13 Fe1 C11 68.1(2)
C2 Fe1 C11 110.0(2)
C8 Fe1 C11 156.5(2)
C3 Fe1 C11 122.87(19)
C15 Fe1 C11 40.5(2)
C9 Fe1 C10 41.0(2)
C12 Fe1 C10 163.6(2)
C13 Fe1 C10 154.0(2)
C2 Fe1 C10 40.64(19)
C8 Fe1 C10 69.4(2)
C3 Fe1 C10 68.8(2)
C15 Fe1 C10 108.2(2)
C11 Fe1 C10 126.3(2)
C9 Fe1 C14 105.9(2)
C12 Fe1 C14 68.1(3)
C13 Fe1 C14 40.1(2)
C2 Fe1 C14 155.9(2)
C8 Fe1 C14 122.5(2)
C3 Fe1 C14 160.52(19)
C15 Fe1 C14 40.1(2)
C11 Fe1 C14 68.2(2)
C10 Fe1 C14 119.7(2)
O1 C1 C2 116.1(4)
O1 C1 C7A 116.2(4)
C2 C1 C7A 102.0(4)
O1 C1 H1 107.3
C2 C1 H1 107.3
C7A C1 H1 107.3
C10 C2 C3 108.5(4)
C10 C2 C1 141.4(4)
C3 C2 C1 109.9(4)
C10 C2 Fe1 70.0(3)
C3 C2 Fe1 69.6(2)
C1 C2 Fe1 128.6(3)
C8 C3 C2 108.3(4)
C8 C3 C3A 142.9(4)
C2 C3 C3A 108.8(4)
C8 C3 Fe1 69.4(3)
C2 C3 Fe1 69.4(2)
C3A C3 Fe1 124.5(3)
C4 C3A C7A 120.6(5)
C4 C3A C3 132.0(4)
C7A C3A C3 107.4(5)
C3A C4 C5 119.0(5)
C3A C4 H4 120.5
C5 C4 H4 120.5
C6 C5 C4 120.8(5)
C6 C5 H5 119.6
C4 C5 H5 119.6
C5 C6 C7 120.6(6)
C5 C6 H6 119.7
C7 C6 H6 119.7
C7A C7 C6 118.9(5)
C7A C7 H7 120.6
C6 C7 H7 120.6
C7 C7A C3A 120.1(6)
C7 C7A C1 128.1(5)
C3A C7A C1 111.7(5)
C9 C8 C3 106.7(4)
C9 C8 Fe1 69.3(3)
C3 C8 Fe1 69.6(2)
C9 C8 H8 126.7
C3 C8 H8 126.7
Fe1 C8 H8 126.0
C8 C9 C10 109.8(4)
C8 C9 Fe1 70.0(3)
C10 C9 Fe1 70.1(3)
C8 C9 H9 125.1
C10 C9 H9 125.1
Fe1 C9 H9 126.4
C2 C10 C9 106.7(4)
C2 C10 Fe1 69.3(2)
C9 C10 Fe1 68.9(3)
C2 C10 H10 126.6
C9 C10 H10 126.6
Fe1 C10 H10 126.7
C12 C11 C15 107.2(5)
C12 C11 Fe1 69.5(3)
C15 C11 Fe1 69.7(3)
C12 C11 H11 126.4
C15 C11 H11 126.4
Fe1 C11 H11 126.0
C11 C12 C13 108.0(5)
C11 C12 Fe1 70.2(3)
C13 C12 Fe1 69.8(3)
C11 C12 H12 126.0
C13 C12 H12 126.0
Fe1 C12 H12 125.6
C14 C13 C12 108.4(5)
C14 C13 Fe1 70.4(3)
C12 C13 Fe1 69.5(3)
C14 C13 H13A 125.8
C12 C13 H13A 125.8
Fe1 C13 H13A 125.9
C13 C14 C15 107.4(6)
C13 C14 Fe1 69.4(3)
C15 C14 Fe1 69.6(3)
C13 C14 H14 126.3
C15 C14 H14 126.3
Fe1 C14 H14 126.2
C14 C15 C11 109.0(5)
C14 C15 Fe1 70.2(3)
C11 C15 Fe1 69.8(3)
C14 C15 H15 125.5
C11 C15 H15 125.5
Fe1 C15 H15 126.1
C24 Fe2 C19 104.9(2)
C24 Fe2 C18 117.3(2)
C19 Fe2 C18 39.8(2)
C24 Fe2 C23 40.8(2)
C19 Fe2 C23 123.1(2)
C18 Fe2 C23 106.0(2)
C24 Fe2 C26 68.09(19)
C19 Fe2 C26 154.4(2)
C18 Fe2 C26 165.5(2)
C23 Fe2 C26 68.62(18)
C24 Fe2 C25 41.10(19)
C19 Fe2 C25 118.1(2)
C18 Fe2 C25 151.9(2)
C23 Fe2 C25 69.3(2)
C26 Fe2 C25 40.44(19)
C24 Fe2 C27 68.3(2)
C19 Fe2 C27 161.8(2)
C18 Fe2 C27 126.85(19)
C23 Fe2 C27 40.92(19)
C26 Fe2 C27 40.50(17)
C25 Fe2 C27 68.6(2)
C24 Fe2 C20 124.2(2)
C19 Fe2 C20 40.7(2)
C18 Fe2 C20 67.8(2)
C23 Fe2 C20 160.7(2)
C26 Fe2 C20 121.65(19)
C25 Fe2 C20 107.1(2)
C27 Fe2 C20 156.98(19)
C24 Fe2 C22 152.7(2)
C19 Fe2 C22 67.5(2)
C18 Fe2 C22 40.1(2)
C23 Fe2 C22 119.8(2)
C26 Fe2 C22 129.7(2)
C25 Fe2 C22 165.9(2)
C27 Fe2 C22 110.3(2)
C20 Fe2 C22 68.1(2)
C24 Fe2 C21 162.8(2)
C19 Fe2 C21 67.8(2)
C18 Fe2 C21 67.8(2)
C23 Fe2 C21 156.2(2)
C26 Fe2 C21 111.29(19)
C25 Fe2 C21 127.1(2)
C27 Fe2 C21 123.2(2)
C20 Fe2 C21 40.3(2)
C22 Fe2 C21 40.8(2)
C19 C18 C22 109.1(5)
C19 C18 Fe2 70.1(3)
C22 C18 Fe2 70.7(3)
C19 C18 H18 125.4
C22 C18 H18 125.4
Fe2 C18 H18 125.4
C18 C19 C20 108.7(5)
C18 C19 Fe2 70.1(3)
C20 C19 Fe2 70.4(3)
C18 C19 H19 125.7
C20 C19 H19 125.7
Fe2 C19 H19 125.4
C21 C20 C19 107.2(5)
C21 C20 Fe2 70.0(3)
C19 C20 Fe2 68.9(3)
C21 C20 H20 126.4
C19 C20 H20 126.4
Fe2 C20 H20 126.2
C20 C21 C22 107.7(5)
C20 C21 Fe2 69.7(3)
C22 C21 Fe2 69.5(3)
C20 C21 H21 126.1
C22 C21 H21 126.1
Fe2 C21 H21 126.2
C18 C22 C21 107.3(5)
C18 C22 Fe2 69.2(3)
C21 C22 Fe2 69.7(3)
C18 C22 H22 126.4
C21 C22 H22 126.4
Fe2 C22 H22 126.3
C24 C23 C27 106.9(4)
C24 C23 Fe2 69.0(3)
C27 C23 Fe2 69.9(3)
C24 C23 H23 126.6
C27 C23 H23 126.6
Fe2 C23 H23 126.1
C23 C24 C25 109.4(5)
C23 C24 Fe2 70.2(3)
C25 C24 Fe2 70.3(3)
C23 C24 H24 125.3
C25 C24 H24 125.3
Fe2 C24 H24 125.8
C26 C25 C24 106.5(5)
C26 C25 Fe2 69.7(2)
C24 C25 Fe2 68.6(3)
C26 C25 H25 126.7
C24 C25 H25 126.7
Fe2 C25 H25 126.4
C25 C26 C27 109.2(4)
C25 C26 C34 140.5(4)
C27 C26 C34 110.1(4)
C25 C26 Fe2 69.8(3)
C27 C26 Fe2 70.0(2)
C34 C26 Fe2 128.4(3)
C26 C27 C23 108.0(4)
C26 C27 C28 109.5(4)
C23 C27 C28 142.5(4)
C26 C27 Fe2 69.5(2)
C23 C27 Fe2 69.2(3)
C28 C27 Fe2 127.0(3)
C29 C28 C33 119.8(5)
C29 C28 C27 132.9(4)
C33 C28 C27 107.4(4)
C30 C29 C28 119.2(5)
C30 C29 H29 120.4
C28 C29 H29 120.4
C31 C30 C29 120.6(5)
C31 C30 H30 119.7
C29 C30 H30 119.7
C30 C31 C32 121.4(5)
C30 C31 H31 119.3
C32 C31 H31 119.3
C33 C32 C31 117.9(5)
C33 C32 H32 121.1
C31 C32 H32 121.1
C32 C33 C28 121.1(5)
C32 C33 C34 127.4(4)
C28 C33 C34 111.5(5)
O2 C34 C26 116.1(4)
O2 C34 C33 113.8(4)
C26 C34 C33 101.6(4)
O2 C34 H34 108.3
C26 C34 H34 108.3
C33 C34 H34 108.3
C49 Fe3 C48 41.2(6)
C49 Fe3 C43 69.2(8)
C48 Fe3 C43 41.2(6)
C49 Fe3 C52 153.6(10)
C48 Fe3 C52 119.9(9)
C43 Fe3 C52 108.9(8)
C49 Fe3 C53 117.4(10)
C48 Fe3 C53 105.8(9)
C43 Fe3 C53 125.8(9)
C52 Fe3 C53 40.9(6)
C49 Fe3 C42 69.6(8)
C48 Fe3 C42 69.8(8)
C43 Fe3 C42 41.4(5)
C52 Fe3 C42 127.5(9)
C53 Fe3 C42 164.5(9)
C49 Fe3 C55 124.6(9)
C48 Fe3 C55 161.2(9)
C43 Fe3 C55 156.7(8)
C52 Fe3 C55 67.6(8)
C53 Fe3 C55 67.7(8)
C42 Fe3 C55 121.1(8)
C49 Fe3 C51 162.9(9)
C48 Fe3 C51 155.7(9)
C43 Fe3 C51 122.3(8)
C52 Fe3 C51 40.0(6)
C53 Fe3 C51 67.9(8)
C42 Fe3 C51 109.7(8)
C55 Fe3 C51 40.1(6)
C49 Fe3 C50 41.2(6)
C48 Fe3 C50 69.2(8)
C43 Fe3 C50 68.9(7)
C52 Fe3 C50 164.7(10)
C53 Fe3 C50 152.7(9)
C42 Fe3 C50 41.0(5)
C55 Fe3 C50 108.0(9)
C51 Fe3 C50 127.3(9)
C49 Fe3 C54 105.5(9)
C48 Fe3 C54 123.8(9)
C43 Fe3 C54 162.1(9)
C52 Fe3 C54 67.8(8)
C53 Fe3 C54 40.2(6)
C42 Fe3 C54 154.5(9)
C55 Fe3 C54 40.0(6)
C51 Fe3 C54 67.3(8)
C50 Fe3 C54 119.1(9)
O3 C41 C42 112.4(18)
O3 C41 C47A 114.5(19)
C42 C41 C47A 100.7(14)
O3 C41 H41 109.6
C42 C41 H41 109.6
C47A C41 H41 109.6
C50 C42 C43 107.2(13)
C50 C42 C41 140.4(16)
C43 C42 C41 111.6(13)
C50 C42 Fe3 69.8(8)
C43 C42 Fe3 69.1(7)
C41 C42 Fe3 131.9(14)
C48 C43 C42 108.5(13)
C48 C43 C43A 144.7(16)
C42 C43 C43A 106.8(13)
C48 C43 Fe3 69.4(8)
C42 C43 Fe3 69.5(7)
C43A C43 Fe3 124.5(15)
C44 C43A C47A 121.6(17)
C44 C43A C43 130.5(18)
C47A C43A C43 107.4(14)
C43A C44 C45 118(2)
C43A C44 H44 121.2
C45 C44 H44 121.2
C46 C45 C44 122(2)
C46 C45 H45 119.1
C44 C45 H45 119.1
C45 C46 C47 121(2)
C45 C46 H46 119.6
C47 C46 H46 119.6
C46 C47 C47A 117(2)
C46 C47 H47 121.5
C47A C47 H47 121.5
C43A C47A C47 120.5(17)
C43A C47A C41 113.1(15)
C47 C47A C41 126.4(17)
C49 C48 C43 107.7(16)
C49 C48 Fe3 69.2(8)
C43 C48 Fe3 69.5(8)
C49 C48 H48 126.2
C43 C48 H48 126.2
Fe3 C48 H48 126.8
C48 C49 C50 108.2(16)
C48 C49 Fe3 69.6(8)
C50 C49 Fe3 70.2(8)
C48 C49 H49 125.9
C50 C49 H49 125.9
Fe3 C49 H49 125.8
C42 C50 C49 108.4(15)
C42 C50 Fe3 69.2(8)
C49 C50 Fe3 68.6(8)
C42 C50 H50 125.8
C49 C50 H50 125.8
Fe3 C50 H50 127.9
C52 C51 C55 108.3(16)
C52 C51 Fe3 69.7(8)
C55 C51 Fe3 69.9(8)
C52 C51 H51 125.8
C55 C51 H51 125.8
Fe3 C51 H51 126.1
C51 C52 C53 107.8(17)
C51 C52 Fe3 70.2(8)
C53 C52 Fe3 69.6(8)
C51 C52 H52 126.1
C53 C52 H52 126.1
Fe3 C52 H52 125.6
C54 C53 C52 107.3(17)
C54 C53 Fe3 70.4(9)
C52 C53 Fe3 69.5(8)
C54 C53 H53 126.3
C52 C53 H53 126.3
Fe3 C53 H53 125.4
C55 C54 C53 108.3(17)
C55 C54 Fe3 69.7(8)
C53 C54 Fe3 69.5(8)
C55 C54 H54 125.8
C53 C54 H54 125.8
Fe3 C54 H54 126.6
C54 C55 C51 108.2(16)
C54 C55 Fe3 70.3(8)
C51 C55 Fe3 70.0(8)
C54 C55 H55 125.9
C51 C55 H55 125.9
Fe3 C55 H55 125.4
C41 O3 H1O3 109.5
C69 Fe4 C68 40.0(6)
C69 Fe4 C73 126.3(10)
C68 Fe4 C73 108.3(9)
C69 Fe4 C74 107.5(10)
C68 Fe4 C74 120.1(10)
C73 Fe4 C74 41.3(6)
C69 Fe4 C72 67.4(9)
C68 Fe4 C72 41.2(6)
C73 Fe4 C72 122.0(9)
C74 Fe4 C72 156.7(10)
C69 Fe4 C77 165.3(10)
C68 Fe4 C77 128.7(9)
C73 Fe4 C77 41.3(5)
C74 Fe4 C77 68.3(8)
C72 Fe4 C77 110.4(9)
C69 Fe4 C76 152.5(9)
C68 Fe4 C76 166.1(9)
C73 Fe4 C76 68.9(7)
C74 Fe4 C76 67.5(8)
C72 Fe4 C76 127.7(9)
C77 Fe4 C76 40.4(5)
C69 Fe4 C75 118.5(9)
C68 Fe4 C75 153.2(9)
C73 Fe4 C75 69.4(8)
C74 Fe4 C75 40.6(6)
C72 Fe4 C75 162.4(9)
C77 Fe4 C75 68.2(7)
C76 Fe4 C75 39.9(5)
C69 Fe4 C70 40.4(6)
C68 Fe4 C70 68.4(8)
C73 Fe4 C70 162.6(10)
C74 Fe4 C70 124.3(10)
C72 Fe4 C70 67.6(8)
C77 Fe4 C70 153.7(9)
C76 Fe4 C70 118.5(9)
C75 Fe4 C70 105.4(9)
C69 Fe4 C71 67.0(8)
C68 Fe4 C71 68.5(8)
C73 Fe4 C71 156.7(9)
C74 Fe4 C71 160.9(10)
C72 Fe4 C71 40.3(6)
C77 Fe4 C71 121.5(9)
C76 Fe4 C71 108.4(8)
C75 Fe4 C71 124.2(9)
C70 Fe4 C71 39.7(6)
C69 C68 C72 106.6(17)
C69 C68 Fe4 69.9(9)
C72 C68 Fe4 70.5(8)
C69 C68 H68 126.7
C72 C68 H68 126.7
Fe4 C68 H68 124.5
C68 C69 C70 110.9(18)
C68 C69 Fe4 70.0(9)
C70 C69 Fe4 72.1(9)
C68 C69 H69 124.6
C70 C69 H69 124.6
Fe4 C69 H69 124.9
C71 C70 C69 106.5(17)
C71 C70 Fe4 70.3(8)
C69 C70 Fe4 67.6(8)
C71 C70 H70 126.8
C69 C70 H70 126.8
Fe4 C70 H70 126.9
C70 C71 C72 108.2(17)
C70 C71 Fe4 70.0(8)
C72 C71 Fe4 68.7(8)
C70 C71 H71 125.9
C72 C71 H71 125.9
Fe4 C71 H71 127.1
C71 C72 C68 107.8(17)
C71 C72 Fe4 71.1(8)
C68 C72 Fe4 68.2(8)
C71 C72 H72 126.1
C68 C72 H72 126.1
Fe4 C72 H72 126.2
C74 C73 C77 106.1(15)
C74 C73 Fe4 69.5(8)
C77 C73 Fe4 70.2(8)
C74 C73 H73 127.0
C77 C73 H73 127.0
Fe4 C73 H73 124.9
C75 C74 C73 109.9(16)
C75 C74 Fe4 71.2(8)
C73 C74 Fe4 69.3(8)
C75 C74 H74 125.1
C73 C74 H74 125.1
Fe4 C74 H74 126.0
C76 C75 C74 106.8(15)
C76 C75 Fe4 69.8(8)
C74 C75 Fe4 68.2(8)
C76 C75 H75 126.6
C74 C75 H75 126.6
Fe4 C75 H75 126.8
C75 C76 C77 109.4(14)
C75 C76 C84 141.8(17)
C77 C76 C84 108.8(14)
C75 C76 Fe4 70.2(8)
C77 C76 Fe4 69.3(8)
C84 C76 Fe4 125.8(14)
C76 C77 C73 107.9(13)
C76 C77 C78 109.7(14)
C73 C77 C78 142.3(17)
C76 C77 Fe4 70.3(8)
C73 C77 Fe4 68.4(8)
C78 C77 Fe4 124.2(15)
C79 C78 C83 122.2(17)
C79 C78 C77 130.1(17)
C83 C78 C77 107.5(14)
C78 C79 C80 116.5(19)
C78 C79 H79 121.8
C80 C79 H79 121.8
C81 C80 C79 120(2)
C81 C80 H80 119.8
C79 C80 H80 119.8
C80 C81 C82 125(2)
C80 C81 H81 117.6
C82 C81 H81 117.6
C81 C82 C83 114(2)
C81 C82 H82 123.2
C83 C82 H82 123.2
C78 C83 C82 121.6(18)
C78 C83 C84 111.1(15)
C82 C83 C84 127.2(18)
O4 C84 C76 116.8(19)
O4 C84 C83 117(2)
C76 C84 C83 102.7(14)
O4 C84 H84 106.7
C76 C84 H84 106.7
C83 C84 H84 106.7
C84 O4 H4A 109.5

loop_
_geom_bond_atom_site_label_1
_geom_bond_atom_site_label_2
_geom_bond_distance
Fe1 C9 2.028(5)
Fe1 C12 2.032(5)
Fe1 C13 2.036(5)
Fe1 C2 2.036(4)
Fe1 C8 2.037(5)
Fe1 C3 2.039(4)
Fe1 C15 2.041(5)
Fe1 C11 2.042(5)
Fe1 C10 2.045(5)
Fe1 C14 2.049(6)
C1 O1 1.409(5)
C1 C2 1.509(6)
C1 C7A 1.517(8)
C1 H1 0.9800
C2 C10 1.417(7)
C2 C3 1.427(6)
C3 C8 1.427(6)
C3 C3A 1.472(6)
C3A C4 1.371(7)
C3A C7A 1.402(7)
C4 C5 1.395(7)
C4 H4 0.9300
C5 C6 1.364(8)
C5 H5 0.9300
C6 C7 1.402(10)
C6 H6 0.9300
C7 C7A 1.377(9)
C7 H7 0.9300
C8 C9 1.414(8)
C8 H8 0.9300
C9 C10 1.426(7)
C9 H9 0.9300
C10 H10 0.9300
C11 C12 1.403(8)
C11 C15 1.413(7)
C11 H11 0.9300
C12 C13 1.418(8)
C12 H12 0.9300
C13 C14 1.402(8)
C13 H13A 0.9300
C14 C15 1.403(7)
C14 H14 0.9300
C15 H15 0.9300
O1 H1O1 0.8200
Fe2 C24 2.024(6)
Fe2 C19 2.031(5)
Fe2 C18 2.032(5)
Fe2 C23 2.041(5)
Fe2 C26 2.045(4)
Fe2 C25 2.046(5)
Fe2 C27 2.050(4)
Fe2 C20 2.050(5)
Fe2 C22 2.051(5)
Fe2 C21 2.054(5)
C18 C19 1.384(8)
C18 C22 1.401(7)
C18 H18 0.9300
C19 C20 1.418(7)
C19 H19 0.9300
C20 C21 1.415(7)
C20 H20 0.9300
C21 C22 1.430(8)
C21 H21 0.9300
C22 H22 0.9300
C23 C24 1.417(8)
C23 C27 1.430(7)
C23 H23 0.9300
C24 C25 1.429(7)
C24 H24 0.9300
C25 C26 1.414(7)
C25 H25 0.9300
C26 C27 1.417(6)
C26 C34 1.515(6)
C27 C28 1.465(7)
C28 C29 1.385(7)
C28 C33 1.407(6)
C29 C30 1.384(8)
C29 H29 0.9300
C30 C31 1.375(8)
C30 H30 0.9300
C31 C32 1.397(9)
C31 H31 0.9300
C32 C33 1.380(8)
C32 H32 0.9300
C33 C34 1.528(7)
C34 O2 1.419(5)
C34 H34 0.9800
O2 H2A 0.8200
Fe3 C49 2.021(14)
Fe3 C48 2.027(14)
Fe3 C43 2.028(13)
Fe3 C52 2.032(14)
Fe3 C53 2.033(15)
Fe3 C42 2.034(13)
Fe3 C55 2.037(14)
Fe3 C51 2.039(14)
Fe3 C50 2.041(14)
Fe3 C54 2.045(15)
C41 O3 1.413(17)
C41 C42 1.483(16)
C41 C47A 1.508(18)
C41 H41 0.9800
C42 C50 1.426(17)
C42 C43 1.436(17)
C43 C48 1.426(18)
C43 C43A 1.474(16)
C43A C44 1.363(18)
C43A C47A 1.384(18)
C44 C45 1.398(19)
C44 H44 0.9300
C45 C46 1.364(19)
C45 H45 0.9300
C46 C47 1.40(2)
C46 H46 0.9300
C47 C47A 1.405(19)
C47 H47 0.9300
C48 C49 1.42(2)
C48 H48 0.9300
C49 C50 1.428(19)
C49 H49 0.9300
C50 H50 0.9300
C51 C52 1.393(19)
C51 C55 1.398(19)
C51 H51 0.9300
C52 C53 1.421(19)
C52 H52 0.9300
C53 C54 1.40(2)
C53 H53 0.9300
C54 C55 1.396(19)
C54 H54 0.9300
C55 H55 0.9300
O3 H1O3 0.8200
Fe4 C69 2.009(15)
Fe4 C68 2.010(15)
Fe4 C73 2.019(14)
Fe4 C74 2.021(14)
Fe4 C72 2.041(14)
Fe4 C77 2.043(14)
Fe4 C76 2.055(14)
Fe4 C75 2.060(14)
Fe4 C70 2.068(14)
Fe4 C71 2.073(14)
C68 C69 1.376(19)
C68 C72 1.426(19)
C68 H68 0.9300
C69 C70 1.408(19)
C69 H69 0.9300
C70 C71 1.406(19)
C70 H70 0.9300
C71 C72 1.416(19)
C71 H71 0.9300
C72 H72 0.9300
C73 C74 1.423(19)
C73 C77 1.433(17)
C73 H73 0.9300
C74 C75 1.415(18)
C74 H74 0.9300
C75 C76 1.404(17)
C75 H75 0.9300
C76 C77 1.416(17)
C76 C84 1.515(17)
C77 C78 1.475(16)
C78 C79 1.385(17)
C78 C83 1.392(18)
C79 C80 1.389(19)
C79 H79 0.9300
C80 C81 1.367(19)
C80 H80 0.9300
C81 C82 1.397(19)
C81 H81 0.9300
C82 C83 1.408(18)
C82 H82 0.9300
C83 C84 1.522(18)
C84 O4 1.390(17)
C84 H84 0.9800
O4 H4A 0.8200

loop_
_geom_torsion_atom_site_label_1
_geom_torsion_atom_site_label_2
_geom_torsion_atom_site_label_3
_geom_torsion_atom_site_label_4
_geom_torsion
O1 C1 C2 C10 54.4(8)
C7A C1 C2 C10 -178.3(6)
O1 C1 C2 C3 -132.5(4)
C7A C1 C2 C3 -5.1(5)
O1 C1 C2 Fe1 -53.1(6)
C7A C1 C2 Fe1 74.3(5)
C9 Fe1 C2 C10 38.4(3)
C12 Fe1 C2 C10 -165.0(3)
C13 Fe1 C2 C10 156.9(6)
C8 Fe1 C2 C10 82.2(3)
C3 Fe1 C2 C10 119.6(4)
C15 Fe1 C2 C10 -79.6(3)
C11 Fe1 C2 C10 -122.9(3)
C14 Fe1 C2 C10 -41.8(6)
C9 Fe1 C2 C3 -81.2(3)
C12 Fe1 C2 C3 75.4(3)
C13 Fe1 C2 C3 37.2(7)
C8 Fe1 C2 C3 -37.4(3)
C15 Fe1 C2 C3 160.7(3)
C11 Fe1 C2 C3 117.5(3)
C10 Fe1 C2 C3 -119.6(4)
C14 Fe1 C2 C3 -161.4(5)
C9 Fe1 C2 C1 179.1(5)
C12 Fe1 C2 C1 -24.3(5)
C13 Fe1 C2 C1 -62.4(9)
C8 Fe1 C2 C1 -137.1(5)
C3 Fe1 C2 C1 -99.7(5)
C15 Fe1 C2 C1 61.1(5)
C11 Fe1 C2 C1 17.8(5)
C10 Fe1 C2 C1 140.7(6)
C14 Fe1 C2 C1 98.9(7)
C10 C2 C3 C8 -0.8(5)
C1 C2 C3 C8 -176.4(4)
Fe1 C2 C3 C8 58.6(3)
C10 C2 C3 C3A 179.8(4)
C1 C2 C3 C3A 4.3(5)
Fe1 C2 C3 C3A -120.7(3)
C10 C2 C3 Fe1 -59.5(3)
C1 C2 C3 Fe1 125.0(3)
C9 Fe1 C3 C8 -38.4(3)
C12 Fe1 C3 C8 114.7(3)
C13 Fe1 C3 C8 72.2(4)
C2 Fe1 C3 C8 -120.0(4)
C15 Fe1 C3 C8 -168.6(5)
C11 Fe1 C3 C8 157.0(3)
C10 Fe1 C3 C8 -82.6(3)
C14 Fe1 C3 C8 37.1(8)
C9 Fe1 C3 C2 81.6(3)
C12 Fe1 C3 C2 -125.3(3)
C13 Fe1 C3 C2 -167.8(3)
C8 Fe1 C3 C2 120.0(4)
C15 Fe1 C3 C2 -48.6(6)
C11 Fe1 C3 C2 -83.0(3)
C10 Fe1 C3 C2 37.4(3)
C14 Fe1 C3 C2 157.1(7)
C9 Fe1 C3 C3A -179.2(4)
C12 Fe1 C3 C3A -26.2(4)
C13 Fe1 C3 C3A -68.6(4)
C2 Fe1 C3 C3A 99.2(4)
C8 Fe1 C3 C3A -140.8(5)
C15 Fe1 C3 C3A 50.6(7)
C11 Fe1 C3 C3A 16.2(5)
C10 Fe1 C3 C3A 136.6(4)
C14 Fe1 C3 C3A -103.8(7)
C8 C3 C3A C4 -0.9(9)
C2 C3 C3A C4 178.1(4)
Fe1 C3 C3A C4 100.6(5)
C8 C3 C3A C7A 179.6(6)
C2 C3 C3A C7A -1.5(5)
Fe1 C3 C3A C7A -78.9(4)
C7A C3A C4 C5 0.4(7)
C3 C3A C4 C5 -179.1(4)
C3A C4 C5 C6 -0.7(7)
C4 C5 C6 C7 0.7(8)
C5 C6 C7 C7A -0.4(8)
C6 C7 C7A C3A 0.1(7)
C6 C7 C7A C1 -178.3(5)
C4 C3A C7A C7 -0.1(7)
C3 C3A C7A C7 179.5(4)
C4 C3A C7A C1 178.5(4)
C3 C3A C7A C1 -1.9(5)
O1 C1 C7A C7 -50.0(7)
C2 C1 C7A C7 -177.3(5)
O1 C1 C7A C3A 131.5(4)
C2 C1 C7A C3A 4.3(5)
C2 C3 C8 C9 1.1(5)
C3A C3 C8 C9 -180.0(5)
Fe1 C3 C8 C9 59.7(3)
C2 C3 C8 Fe1 -58.6(3)
C3A C3 C8 Fe1 120.3(6)
C12 Fe1 C8 C9 157.9(3)
C13 Fe1 C8 C9 116.2(3)
C2 Fe1 C8 C9 -80.5(3)
C3 Fe1 C8 C9 -117.9(4)
C15 Fe1 C8 C9 49.8(7)
C11 Fe1 C8 C9 -173.1(5)
C10 Fe1 C8 C9 -36.9(3)
C14 Fe1 C8 C9 75.9(4)
C9 Fe1 C8 C3 117.9(4)
C12 Fe1 C8 C3 -84.3(3)
C13 Fe1 C8 C3 -126.0(3)
C2 Fe1 C8 C3 37.4(3)
C15 Fe1 C8 C3 167.7(5)
C11 Fe1 C8 C3 -55.2(6)
C10 Fe1 C8 C3 81.0(3)
C14 Fe1 C8 C3 -166.2(3)
C3 C8 C9 C10 -0.9(5)
Fe1 C8 C9 C10 59.0(3)
C3 C8 C9 Fe1 -59.9(3)
C12 Fe1 C9 C8 -49.4(7)
C13 Fe1 C9 C8 -80.4(3)
C2 Fe1 C9 C8 82.9(3)
C3 Fe1 C9 C8 38.7(3)
C15 Fe1 C9 C8 -161.4(3)
C11 Fe1 C9 C8 170.8(6)
C10 Fe1 C9 C8 121.0(4)
C14 Fe1 C9 C8 -121.7(3)
C12 Fe1 C9 C10 -170.5(5)
C13 Fe1 C9 C10 158.6(3)
C2 Fe1 C9 C10 -38.1(3)
C8 Fe1 C9 C10 -121.0(4)
C3 Fe1 C9 C10 -82.4(3)
C15 Fe1 C9 C10 77.5(4)
C11 Fe1 C9 C10 49.8(8)
C14 Fe1 C9 C10 117.2(3)
C3 C2 C10 C9 0.3(5)
C1 C2 C10 C9 173.5(5)
Fe1 C2 C10 C9 -59.0(3)
C3 C2 C10 Fe1 59.2(3)
C1 C2 C10 Fe1 -127.5(6)
C8 C9 C10 C2 0.4(5)
Fe1 C9 C10 C2 59.3(3)
C8 C9 C10 Fe1 -58.8(3)
C9 Fe1 C10 C2 -118.4(4)
C12 Fe1 C10 C2 47.0(9)
C13 Fe1 C10 C2 -165.2(4)
C8 Fe1 C10 C2 -81.7(3)
C3 Fe1 C10 C2 -37.7(3)
C15 Fe1 C10 C2 119.4(3)
C11 Fe1 C10 C2 78.2(4)
C14 Fe1 C10 C2 161.8(3)
C12 Fe1 C10 C9 165.4(8)
C13 Fe1 C10 C9 -46.8(6)
C2 Fe1 C10 C9 118.4(4)
C8 Fe1 C10 C9 36.7(3)
C3 Fe1 C10 C9 80.7(3)
C15 Fe1 C10 C9 -122.2(3)
C11 Fe1 C10 C9 -163.4(3)
C14 Fe1 C10 C9 -79.9(4)
C9 Fe1 C11 C12 154.6(7)
C13 Fe1 C11 C12 38.1(3)
C2 Fe1 C11 C12 -124.2(3)
C8 Fe1 C11 C12 -40.5(7)
C3 Fe1 C11 C12 -80.4(4)
C15 Fe1 C11 C12 118.4(5)
C10 Fe1 C11 C12 -166.9(3)
C14 Fe1 C11 C12 81.5(4)
C9 Fe1 C11 C15 36.2(9)
C12 Fe1 C11 C15 -118.4(5)
C13 Fe1 C11 C15 -80.3(3)
C2 Fe1 C11 C15 117.4(3)
C8 Fe1 C11 C15 -158.9(5)
C3 Fe1 C11 C15 161.2(3)
C10 Fe1 C11 C15 74.6(4)
C14 Fe1 C11 C15 -36.9(3)
C15 C11 C12 C13 0.0(5)
Fe1 C11 C12 C13 -59.8(3)
C15 C11 C12 Fe1 59.8(3)
C9 Fe1 C12 C11 -162.5(5)
C13 Fe1 C12 C11 -118.8(5)
C2 Fe1 C12 C11 76.8(4)
C8 Fe1 C12 C11 162.5(3)
C3 Fe1 C12 C11 119.0(3)
C15 Fe1 C12 C11 -38.1(3)
C10 Fe1 C12 C11 40.2(10)
C14 Fe1 C12 C11 -81.6(4)
C9 Fe1 C12 C13 -43.6(7)
C2 Fe1 C12 C13 -164.3(3)
C8 Fe1 C12 C13 -78.6(4)
C3 Fe1 C12 C13 -122.2(3)
C15 Fe1 C12 C13 80.7(3)
C11 Fe1 C12 C13 118.8(5)
C10 Fe1 C12 C13 159.0(7)
C14 Fe1 C12 C13 37.3(3)
C11 C12 C13 C14 0.2(6)
Fe1 C12 C13 C14 -59.9(4)
C11 C12 C13 Fe1 60.1(3)
C9 Fe1 C13 C14 -80.4(4)
C12 Fe1 C13 C14 119.4(5)
C2 Fe1 C13 C14 168.3(6)
C8 Fe1 C13 C14 -122.3(4)
C3 Fe1 C13 C14 -162.7(3)
C15 Fe1 C13 C14 37.8(3)
C11 Fe1 C13 C14 81.7(4)
C10 Fe1 C13 C14 -47.3(6)
C9 Fe1 C13 C12 160.3(4)
C2 Fe1 C13 C12 49.0(8)
C8 Fe1 C13 C12 118.4(4)
C3 Fe1 C13 C12 78.0(4)
C15 Fe1 C13 C12 -81.6(4)
C11 Fe1 C13 C12 -37.6(4)
C10 Fe1 C13 C12 -166.7(5)
C14 Fe1 C13 C12 -119.4(5)
C12 C13 C14 C15 -0.3(6)
Fe1 C13 C14 C15 -59.6(4)
C12 C13 C14 Fe1 59.3(3)
C9 Fe1 C14 C13 116.0(4)
C12 Fe1 C14 C13 -37.8(3)
C2 Fe1 C14 C13 -171.8(4)
C8 Fe1 C14 C13 74.9(4)
C3 Fe1 C14 C13 47.0(9)
C15 Fe1 C14 C13 -118.6(5)
C11 Fe1 C14 C13 -81.4(4)
C10 Fe1 C14 C13 158.2(3)
C9 Fe1 C14 C15 -125.3(3)
C12 Fe1 C14 C15 80.8(4)
C13 Fe1 C14 C15 118.6(5)
C2 Fe1 C14 C15 -53.2(7)
C8 Fe1 C14 C15 -166.5(3)
C3 Fe1 C14 C15 165.6(6)
C11 Fe1 C14 C15 37.2(3)
C10 Fe1 C14 C15 -83.2(4)
C13 C14 C15 C11 0.2(6)
Fe1 C14 C15 C11 -59.2(4)
C13 C14 C15 Fe1 59.4(4)
C12 C11 C15 C14 -0.1(6)
Fe1 C11 C15 C14 59.4(4)
C12 C11 C15 Fe1 -59.6(3)
C9 Fe1 C15 C14 72.4(4)
C12 Fe1 C15 C14 -82.1(4)
C13 Fe1 C15 C14 -37.8(4)
C2 Fe1 C15 C14 157.2(3)
C8 Fe1 C15 C14 35.1(8)
C3 Fe1 C15 C14 -167.1(5)
C11 Fe1 C15 C14 -120.1(5)
C10 Fe1 C15 C14 114.8(4)
C9 Fe1 C15 C11 -167.5(3)
C12 Fe1 C15 C11 38.0(3)
C13 Fe1 C15 C11 82.3(3)
C2 Fe1 C15 C11 -82.7(4)
C8 Fe1 C15 C11 155.2(6)
C3 Fe1 C15 C11 -47.0(7)
C10 Fe1 C15 C11 -125.1(3)
C14 Fe1 C15 C11 120.1(5)
C24 Fe2 C18 C19 80.4(4)
C23 Fe2 C18 C19 122.8(4)
C26 Fe2 C18 C19 -171.0(7)
C25 Fe2 C18 C19 46.9(6)
C27 Fe2 C18 C19 162.7(3)
C20 Fe2 C18 C19 -37.8(3)
C22 Fe2 C18 C19 -119.8(5)
C21 Fe2 C18 C19 -81.5(4)
C24 Fe2 C18 C22 -159.8(3)
C19 Fe2 C18 C22 119.8(5)
C23 Fe2 C18 C22 -117.4(4)
C26 Fe2 C18 C22 -51.2(9)
C25 Fe2 C18 C22 166.6(4)
C27 Fe2 C18 C22 -77.5(4)
C20 Fe2 C18 C22 82.0(4)
C21 Fe2 C18 C22 38.2(3)
C22 C18 C19 C20 0.0(6)
Fe2 C18 C19 C20 60.1(4)
C22 C18 C19 Fe2 -60.1(4)
C24 Fe2 C19 C18 -115.0(4)
C23 Fe2 C19 C18 -74.6(4)
C26 Fe2 C19 C18 174.8(4)
C25 Fe2 C19 C18 -157.1(3)
C27 Fe2 C19 C18 -49.5(9)
C20 Fe2 C19 C18 119.4(5)
C22 Fe2 C19 C18 37.3(3)
C21 Fe2 C19 C18 81.5(4)
C24 Fe2 C19 C20 125.6(3)
C18 Fe2 C19 C20 -119.4(5)
C23 Fe2 C19 C20 166.1(3)
C26 Fe2 C19 C20 55.4(6)
C25 Fe2 C19 C20 83.5(4)
C27 Fe2 C19 C20 -168.9(6)
C22 Fe2 C19 C20 -82.1(4)
C21 Fe2 C19 C20 -37.9(3)
C18 C19 C20 C21 -0.1(6)
Fe2 C19 C20 C21 59.8(3)
C18 C19 C20 Fe2 -59.9(4)
C24 Fe2 C20 C21 169.8(3)
C19 Fe2 C20 C21 -118.5(5)
C18 Fe2 C20 C21 -81.4(3)
C23 Fe2 C20 C21 -156.1(6)
C26 Fe2 C20 C21 86.2(3)
C25 Fe2 C20 C21 127.9(3)
C27 Fe2 C20 C21 52.7(6)
C22 Fe2 C20 C21 -38.0(3)
C24 Fe2 C20 C19 -71.7(4)
C18 Fe2 C20 C19 37.1(3)
C23 Fe2 C20 C19 -37.6(8)
C26 Fe2 C20 C19 -155.3(3)
C25 Fe2 C20 C19 -113.6(4)
C27 Fe2 C20 C19 171.2(5)
C22 Fe2 C20 C19 80.5(4)
C21 Fe2 C20 C19 118.5(5)
C19 C20 C21 C22 0.2(5)
Fe2 C20 C21 C22 59.3(3)
C19 C20 C21 Fe2 -59.1(3)
C24 Fe2 C21 C20 -29.8(9)
C19 Fe2 C21 C20 38.2(3)
C18 Fe2 C21 C20 81.3(3)
C23 Fe2 C21 C20 160.7(5)
C26 Fe2 C21 C20 -114.3(3)
C25 Fe2 C21 C20 -71.1(4)
C27 Fe2 C21 C20 -158.2(3)
C22 Fe2 C21 C20 119.0(5)
C24 Fe2 C21 C22 -148.8(7)
C19 Fe2 C21 C22 -80.8(3)
C18 Fe2 C21 C22 -37.7(3)
C23 Fe2 C21 C22 41.7(6)
C26 Fe2 C21 C22 126.7(3)
C25 Fe2 C21 C22 169.9(3)
C27 Fe2 C21 C22 82.8(4)
C20 Fe2 C21 C22 -119.0(5)
C19 C18 C22 C21 0.1(6)
Fe2 C18 C22 C21 -59.6(3)
C19 C18 C22 Fe2 59.7(4)
C20 C21 C22 C18 -0.2(5)
Fe2 C21 C22 C18 59.3(3)
C20 C21 C22 Fe2 -59.4(3)
C24 Fe2 C22 C18 41.9(7)
C19 Fe2 C22 C18 -37.0(3)
C23 Fe2 C22 C18 79.4(4)
C26 Fe2 C22 C18 165.3(3)
C25 Fe2 C22 C18 -153.6(8)
C27 Fe2 C22 C18 123.6(3)
C20 Fe2 C22 C18 -81.0(3)
C21 Fe2 C22 C18 -118.6(5)
C24 Fe2 C22 C21 160.5(5)
C19 Fe2 C22 C21 81.6(3)
C18 Fe2 C22 C21 118.6(5)
C23 Fe2 C22 C21 -162.0(3)
C26 Fe2 C22 C21 -76.1(4)
C25 Fe2 C22 C21 -35.0(11)
C27 Fe2 C22 C21 -117.8(3)
C20 Fe2 C22 C21 37.6(3)
C19 Fe2 C23 C24 -73.5(4)
C18 Fe2 C23 C24 -113.5(3)
C26 Fe2 C23 C24 80.8(3)
C25 Fe2 C23 C24 37.3(3)
C27 Fe2 C23 C24 118.1(4)
C20 Fe2 C23 C24 -45.1(7)
C22 Fe2 C23 C24 -154.7(3)
C21 Fe2 C23 C24 175.3(5)
C24 Fe2 C23 C27 -118.1(4)
C19 Fe2 C23 C27 168.4(3)
C18 Fe2 C23 C27 128.4(3)
C26 Fe2 C23 C27 -37.3(3)
C25 Fe2 C23 C27 -80.8(3)
C20 Fe2 C23 C27 -163.3(6)
C22 Fe2 C23 C27 87.2(3)
C21 Fe2 C23 C27 57.2(6)
C27 C23 C24 C25 0.4(6)
Fe2 C23 C24 C25 -59.5(4)
C27 C23 C24 Fe2 59.9(3)
C19 Fe2 C24 C23 123.8(3)
C18 Fe2 C24 C23 82.9(3)
C26 Fe2 C24 C23 -82.2(3)
C25 Fe2 C24 C23 -120.3(4)
C27 Fe2 C24 C23 -38.4(3)
C20 Fe2 C24 C23 163.6(3)
C22 Fe2 C24 C23 54.0(6)
C21 Fe2 C24 C23 -173.6(6)
C19 Fe2 C24 C25 -115.9(3)
C18 Fe2 C24 C25 -156.7(3)
C23 Fe2 C24 C25 120.3(4)
C26 Fe2 C24 C25 38.1(3)
C27 Fe2 C24 C25 81.9(3)
C20 Fe2 C24 C25 -76.1(4)
C22 Fe2 C24 C25 174.3(4)
C21 Fe2 C24 C25 -53.3(8)
C23 C24 C25 C26 -0.3(6)
Fe2 C24 C25 C26 -59.7(3)
C23 C24 C25 Fe2 59.5(4)
C24 Fe2 C25 C26 118.0(4)
C19 Fe2 C25 C26 -161.7(3)
C18 Fe2 C25 C26 166.3(4)
C23 Fe2 C25 C26 80.9(3)
C27 Fe2 C25 C26 36.9(3)
C20 Fe2 C25 C26 -119.1(3)
C22 Fe2 C25 C26 -51.2(10)
C21 Fe2 C25 C26 -79.3(3)
C19 Fe2 C25 C24 80.3(4)
C18 Fe2 C25 C24 48.2(6)
C23 Fe2 C25 C24 -37.1(3)
C26 Fe2 C25 C24 -118.0(4)
C27 Fe2 C25 C24 -81.1(3)
C20 Fe2 C25 C24 122.9(3)
C22 Fe2 C25 C24 -169.3(9)
C21 Fe2 C25 C24 162.7(3)
C24 C25 C26 C27 0.0(5)
Fe2 C25 C26 C27 -59.0(3)
C24 C25 C26 C34 -174.5(5)
Fe2 C25 C26 C34 126.4(6)
C24 C25 C26 Fe2 59.0(3)
C24 Fe2 C26 C25 -38.7(3)
C19 Fe2 C26 C25 39.9(6)
C18 Fe2 C26 C25 -153.6(7)
C23 Fe2 C26 C25 -82.8(3)
C27 Fe2 C26 C25 -120.5(4)
C20 Fe2 C26 C25 78.9(3)
C22 Fe2 C26 C25 165.7(3)
C21 Fe2 C26 C25 122.8(3)
C24 Fe2 C26 C27 81.8(3)
C19 Fe2 C26 C27 160.4(5)
C18 Fe2 C26 C27 -33.1(8)
C23 Fe2 C26 C27 37.7(3)
C25 Fe2 C26 C27 120.5(4)
C20 Fe2 C26 C27 -160.6(3)
C22 Fe2 C26 C27 -73.9(3)
C21 Fe2 C26 C27 -116.7(3)
C24 Fe2 C26 C34 -178.0(5)
C19 Fe2 C26 C34 -99.4(6)
C18 Fe2 C26 C34 67.1(9)
C23 Fe2 C26 C34 137.9(5)
C25 Fe2 C26 C34 -139.3(5)
C27 Fe2 C26 C34 100.2(5)
C20 Fe2 C26 C34 -60.4(5)
C22 Fe2 C26 C34 26.4(5)
C21 Fe2 C26 C34 -16.5(5)
C25 C26 C27 C23 0.2(5)
C34 C26 C27 C23 176.6(4)
Fe2 C26 C27 C23 -58.7(3)
C25 C26 C27 C28 -177.8(4)
C34 C26 C27 C28 -1.5(5)
Fe2 C26 C27 C28 123.3(3)
C25 C26 C27 Fe2 58.9(3)
C34 C26 C27 Fe2 -124.7(3)
C24 C23 C27 C26 -0.4(5)
Fe2 C23 C27 C26 58.9(3)
C24 C23 C27 C28 176.5(5)
Fe2 C23 C27 C28 -124.1(6)
C24 C23 C27 Fe2 -59.3(4)
C24 Fe2 C27 C26 -81.2(3)
C19 Fe2 C27 C26 -152.3(7)
C18 Fe2 C27 C26 170.1(3)
C23 Fe2 C27 C26 -119.6(4)
C25 Fe2 C27 C26 -36.9(2)
C20 Fe2 C27 C26 46.4(6)
C22 Fe2 C27 C26 128.0(3)
C21 Fe2 C27 C26 84.3(3)
C24 Fe2 C27 C23 38.3(3)
C19 Fe2 C27 C23 -32.8(8)
C18 Fe2 C27 C23 -70.3(4)
C26 Fe2 C27 C23 119.6(4)
C25 Fe2 C27 C23 82.7(3)
C20 Fe2 C27 C23 165.9(5)
C22 Fe2 C27 C23 -112.4(3)
C21 Fe2 C27 C23 -156.1(3)
C24 Fe2 C27 C28 179.3(4)
C19 Fe2 C27 C28 108.2(8)
C18 Fe2 C27 C28 70.7(4)
C23 Fe2 C27 C28 140.9(5)
C26 Fe2 C27 C28 -99.5(4)
C25 Fe2 C27 C28 -136.4(4)
C20 Fe2 C27 C28 -53.1(7)
C22 Fe2 C27 C28 28.5(4)
C21 Fe2 C27 C28 -15.1(5)
C26 C27 C28 C29 -179.5(5)
C23 C27 C28 C29 3.6(10)
Fe2 C27 C28 C29 -100.9(6)
C26 C27 C28 C33 0.7(5)
C23 C27 C28 C33 -176.2(6)
Fe2 C27 C28 C33 79.3(4)
C33 C28 C29 C30 1.1(7)
C27 C28 C29 C30 -178.7(5)
C28 C29 C30 C31 -0.3(8)
C29 C30 C31 C32 -0.3(8)
C30 C31 C32 C33 0.1(8)
C31 C32 C33 C28 0.7(7)
C31 C32 C33 C34 178.5(4)
C29 C28 C33 C32 -1.4(7)
C27 C28 C33 C32 178.5(4)
C29 C28 C33 C34 -179.5(4)
C27 C28 C33 C34 0.4(5)
C25 C26 C34 O2 -59.9(7)
C27 C26 C34 O2 125.6(4)
Fe2 C26 C34 O2 45.7(6)
C25 C26 C34 C33 176.1(5)
C27 C26 C34 C33 1.6(4)
Fe2 C26 C34 C33 -78.3(4)
C32 C33 C34 O2 55.3(6)
C28 C33 C34 O2 -126.7(4)
C32 C33 C34 C26 -179.2(5)
C28 C33 C34 C26 -1.2(5)
O3 C41 C42 C50 63(3)
C47A C41 C42 C50 -175(2)
O3 C41 C42 C43 -128.9(19)
C47A C41 C42 C43 -7(2)
O3 C41 C42 Fe3 -48(2)
C47A C41 C42 Fe3 74(2)
C49 Fe3 C42 C50 37.1(10)
C48 Fe3 C42 C50 81.2(12)
C43 Fe3 C42 C50 118.5(15)
C52 Fe3 C42 C50 -166.1(13)
C53 Fe3 C42 C50 157(3)
C55 Fe3 C42 C50 -81.7(14)
C51 Fe3 C42 C50 -124.7(12)
C54 Fe3 C42 C50 -46(2)
C49 Fe3 C42 C43 -81.4(10)
C48 Fe3 C42 C43 -37.3(9)
C52 Fe3 C42 C43 75.4(13)
C53 Fe3 C42 C43 39(4)
C55 Fe3 C42 C43 159.8(11)
C51 Fe3 C42 C43 116.9(10)
C50 Fe3 C42 C43 -118.5(15)
C54 Fe3 C42 C43 -164.6(19)
C49 Fe3 C42 C41 177.8(19)
C48 Fe3 C42 C41 -138.1(18)
C43 Fe3 C42 C41 -100.8(18)
C52 Fe3 C42 C41 -25(2)
C53 Fe3 C42 C41 -62(4)
C55 Fe3 C42 C41 59.0(19)
C51 Fe3 C42 C41 16.0(19)
C50 Fe3 C42 C41 141(2)
C54 Fe3 C42 C41 95(2)
C50 C42 C43 C48 -1.2(18)
C41 C42 C43 C48 -173.3(16)
Fe3 C42 C43 C48 58.5(11)
C50 C42 C43 C43A 179.1(17)
C41 C42 C43 C43A 7(2)
Fe3 C42 C43 C43A -121.2(16)
C50 C42 C43 Fe3 -59.7(11)
C41 C42 C43 Fe3 128.2(15)
C49 Fe3 C43 C48 -37.9(11)
C52 Fe3 C43 C48 114.1(13)
C53 Fe3 C43 C48 71.6(15)
C42 Fe3 C43 C48 -120.2(15)
C55 Fe3 C43 C48 -169(2)
C51 Fe3 C43 C48 156.3(13)
C50 Fe3 C43 C48 -82.1(12)
C54 Fe3 C43 C48 38(3)
C49 Fe3 C43 C42 82.4(10)
C48 Fe3 C43 C42 120.2(15)
C52 Fe3 C43 C42 -125.7(11)
C53 Fe3 C43 C42 -168.2(12)
C55 Fe3 C43 C42 -49(2)
C51 Fe3 C43 C42 -83.5(12)
C50 Fe3 C43 C42 38.1(9)
C54 Fe3 C43 C42 158(3)
C49 Fe3 C43 C43A 179.0(17)
C48 Fe3 C43 C43A -143(2)
C52 Fe3 C43 C43A -29.0(17)
C53 Fe3 C43 C43A -71.5(18)
C42 Fe3 C43 C43A 96.7(17)
C55 Fe3 C43 C43A 48(3)
C51 Fe3 C43 C43A 13.2(18)
C50 Fe3 C43 C43A 134.8(16)
C54 Fe3 C43 C43A -105(3)
C48 C43 C43A C44 5(6)
C42 C43 C43A C44 -176(3)
Fe3 C43 C43A C44 108(4)
C48 C43 C43A C47A 176(3)
C42 C43 C43A C47A -4(3)
Fe3 C43 C43A C47A -80(3)
C47A C43A C44 C45 8(5)
C43 C43A C44 C45 178(3)
C43A C44 C45 C46 -4(6)
C44 C45 C46 C47 1(6)
C45 C46 C47 C47A -3(5)
C44 C43A C47A C47 -10(5)
C43 C43A C47A C47 178(3)
C44 C43A C47A C41 172(3)
C43 C43A C47A C41 0(3)
C46 C47 C47A C43A 7(5)
C46 C47 C47A C41 -176(3)
O3 C41 C47A C43A 125(3)
C42 C41 C47A C43A 4(3)
O3 C41 C47A C47 -53(4)
C42 C41 C47A C47 -174(3)
C42 C43 C48 C49 0.2(19)
C43A C43 C48 C49 180(3)
Fe3 C43 C48 C49 58.8(12)
C42 C43 C48 Fe3 -58.6(11)
C43A C43 C48 Fe3 121(3)
C43 Fe3 C48 C49 -119.3(17)
C52 Fe3 C48 C49 155.8(13)
C53 Fe3 C48 C49 113.8(14)
C42 Fe3 C48 C49 -81.8(12)
C55 Fe3 C48 C49 47(3)
C51 Fe3 C48 C49 -175(2)
C50 Fe3 C48 C49 -37.9(11)
C54 Fe3 C48 C49 73.8(16)
C49 Fe3 C48 C43 119.3(17)
C52 Fe3 C48 C43 -84.9(14)
C53 Fe3 C48 C43 -126.9(12)
C42 Fe3 C48 C43 37.5(10)
C55 Fe3 C48 C43 166(3)
C51 Fe3 C48 C43 -56(3)
C50 Fe3 C48 C43 81.4(11)
C54 Fe3 C48 C43 -166.8(12)
C43 C48 C49 C50 1(2)
Fe3 C48 C49 C50 59.8(12)
C43 C48 C49 Fe3 -59.0(11)
C43 Fe3 C49 C48 37.9(11)
C52 Fe3 C49 C48 -53(3)
C53 Fe3 C49 C48 -82.7(15)
C42 Fe3 C49 C48 82.2(12)
C55 Fe3 C49 C48 -163.4(13)
C51 Fe3 C49 C48 173(3)
C50 Fe3 C49 C48 119.2(18)
C54 Fe3 C49 C48 -124.1(13)
C48 Fe3 C49 C50 -119.2(18)
C43 Fe3 C49 C50 -81.3(12)
C52 Fe3 C49 C50 -172.3(19)
C53 Fe3 C49 C50 158.1(13)
C42 Fe3 C49 C50 -37.0(11)
C55 Fe3 C49 C50 77.5(15)
C51 Fe3 C49 C50 54(4)
C54 Fe3 C49 C50 116.7(13)
C43 C42 C50 C49 1.7(19)
C41 C42 C50 C49 170(2)
Fe3 C42 C50 C49 -57.6(12)
C43 C42 C50 Fe3 59.2(11)
C41 C42 C50 Fe3 -132(3)
C48 C49 C50 C42 -2(2)
Fe3 C49 C50 C42 57.9(12)
C48 C49 C50 Fe3 -59.5(12)
C49 Fe3 C50 C42 -120.7(17)
C48 Fe3 C50 C42 -82.8(11)
C43 Fe3 C50 C42 -38.5(10)
C52 Fe3 C50 C42 46(4)
C53 Fe3 C50 C42 -166.9(19)
C55 Fe3 C50 C42 117.0(12)
C51 Fe3 C50 C42 76.7(14)
C54 Fe3 C50 C42 159.2(12)
C48 Fe3 C50 C49 37.9(11)
C43 Fe3 C50 C49 82.2(12)
C52 Fe3 C50 C49 167(3)
C53 Fe3 C50 C49 -46(3)
C42 Fe3 C50 C49 120.7(17)
C55 Fe3 C50 C49 -122.3(13)
C51 Fe3 C50 C49 -162.6(13)
C54 Fe3 C50 C49 -80.1(14)
C49 Fe3 C51 C52 150(3)
C48 Fe3 C51 C52 -41(3)
C43 Fe3 C51 C52 -81.0(14)
C53 Fe3 C51 C52 38.3(11)
C42 Fe3 C51 C52 -125.3(13)
C55 Fe3 C51 C52 119.5(17)
C50 Fe3 C51 C52 -168.0(13)
C54 Fe3 C51 C52 82.0(13)
C49 Fe3 C51 C55 30(4)
C48 Fe3 C51 C55 -160(2)
C43 Fe3 C51 C55 159.5(12)
C52 Fe3 C51 C55 -119.5(17)
C53 Fe3 C51 C55 -81.2(12)
C42 Fe3 C51 C55 115.2(13)
C50 Fe3 C51 C55 72.5(15)
C54 Fe3 C51 C55 -37.6(11)
C55 C51 C52 C53 -0.3(19)
Fe3 C51 C52 C53 -59.7(12)
C55 C51 C52 Fe3 59.4(12)
C49 Fe3 C52 C51 -160.7(19)
C48 Fe3 C52 C51 162.0(12)
C43 Fe3 C52 C51 118.1(12)
C53 Fe3 C52 C51 -118.7(18)
C42 Fe3 C52 C51 75.5(15)
C55 Fe3 C52 C51 -37.3(11)
C50 Fe3 C52 C51 39(4)
C54 Fe3 C52 C51 -80.7(12)
C49 Fe3 C52 C53 -42(3)
C48 Fe3 C52 C53 -79.4(15)
C43 Fe3 C52 C53 -123.3(13)
C42 Fe3 C52 C53 -165.8(13)
C55 Fe3 C52 C53 81.3(13)
C51 Fe3 C52 C53 118.7(18)
C50 Fe3 C52 C53 158(3)
C54 Fe3 C52 C53 37.9(11)
C51 C52 C53 C54 0(2)
Fe3 C52 C53 C54 -60.5(12)
C51 C52 C53 Fe3 60.1(12)
C49 Fe3 C53 C54 -81.5(15)
C48 Fe3 C53 C54 -124.2(13)
C43 Fe3 C53 C54 -164.7(13)
C52 Fe3 C53 C54 118.1(18)
C42 Fe3 C53 C54 165(3)
C55 Fe3 C53 C54 37.1(11)
C51 Fe3 C53 C54 80.6(13)
C50 Fe3 C53 C54 -49(3)
C49 Fe3 C53 C52 160.4(13)
C48 Fe3 C53 C52 117.7(13)
C43 Fe3 C53 C52 77.2(15)
C42 Fe3 C53 C52 47(4)
C55 Fe3 C53 C52 -81.0(13)
C51 Fe3 C53 C52 -37.5(11)
C50 Fe3 C53 C52 -167.3(19)
C54 Fe3 C53 C52 -118.1(18)
C52 C53 C54 C55 1(2)
Fe3 C53 C54 C55 -59.0(12)
C52 C53 C54 Fe3 59.9(12)
C49 Fe3 C54 C55 -125.9(13)
C48 Fe3 C54 C55 -166.9(13)
C43 Fe3 C54 C55 164(2)
C52 Fe3 C54 C55 81.1(13)
C53 Fe3 C54 C55 119.8(18)
C42 Fe3 C54 C55 -51(2)
C51 Fe3 C54 C55 37.7(11)
C50 Fe3 C54 C55 -83.6(15)
C49 Fe3 C54 C53 114.3(14)
C48 Fe3 C54 C53 73.3(16)
C43 Fe3 C54 C53 44(3)
C52 Fe3 C54 C53 -38.6(11)
C42 Fe3 C54 C53 -170.6(18)
C55 Fe3 C54 C53 -119.8(18)
C51 Fe3 C54 C53 -82.1(13)
C50 Fe3 C54 C53 156.6(13)
C53 C54 C55 C51 -1(2)
Fe3 C54 C55 C51 -60.0(12)
C53 C54 C55 Fe3 58.9(12)
C52 C51 C55 C54 1(2)
Fe3 C51 C55 C54 60.2(12)
C52 C51 C55 Fe3 -59.3(12)
C49 Fe3 C55 C54 71.5(16)
C48 Fe3 C55 C54 36(3)
C43 Fe3 C55 C54 -168(2)
C52 Fe3 C55 C54 -81.7(13)
C53 Fe3 C55 C54 -37.3(11)
C42 Fe3 C55 C54 157.0(13)
C51 Fe3 C55 C54 -118.9(17)
C50 Fe3 C55 C54 114.0(14)
C49 Fe3 C55 C51 -169.6(13)
C48 Fe3 C55 C51 155(3)
C43 Fe3 C55 C51 -49(3)
C52 Fe3 C55 C51 37.3(11)
C53 Fe3 C55 C51 81.7(12)
C42 Fe3 C55 C51 -84.0(13)
C50 Fe3 C55 C51 -127.1(12)
C54 Fe3 C55 C51 118.9(17)
C73 Fe4 C68 C69 125.1(14)
C74 Fe4 C68 C69 81.5(16)
C72 Fe4 C68 C69 -116.9(18)
C77 Fe4 C68 C69 166.7(13)
C76 Fe4 C68 C69 -159(3)
C75 Fe4 C68 C69 45(3)
C70 Fe4 C68 C69 -36.7(12)
C71 Fe4 C68 C69 -79.5(13)
C69 Fe4 C68 C72 116.9(18)
C73 Fe4 C68 C72 -118.0(14)
C74 Fe4 C68 C72 -161.6(13)
C77 Fe4 C68 C72 -76.4(16)
C76 Fe4 C68 C72 -42(4)
C75 Fe4 C68 C72 162(2)
C70 Fe4 C68 C72 80.3(13)
C71 Fe4 C68 C72 37.4(11)
C72 C68 C69 C70 -1(2)
Fe4 C68 C69 C70 60.7(13)
C72 C68 C69 Fe4 -61.4(12)
C73 Fe4 C69 C68 -74.5(16)
C74 Fe4 C69 C68 -116.2(14)
C72 Fe4 C69 C68 39.5(12)
C77 Fe4 C69 C68 -45(4)
C76 Fe4 C69 C68 169.1(17)
C75 Fe4 C69 C68 -158.9(13)
C70 Fe4 C69 C68 121.0(19)
C71 Fe4 C69 C68 83.4(13)
C68 Fe4 C69 C70 -121.0(19)
C73 Fe4 C69 C70 164.5(13)
C74 Fe4 C69 C70 122.7(14)
C72 Fe4 C69 C70 -81.5(13)
C77 Fe4 C69 C70 -166(3)
C76 Fe4 C69 C70 48(2)
C75 Fe4 C69 C70 80.1(15)
C71 Fe4 C69 C70 -37.7(11)
C68 C69 C70 C71 0(2)
Fe4 C69 C70 C71 59.9(12)
C68 C69 C70 Fe4 -59.5(13)
C69 Fe4 C70 C71 -118.3(18)
C68 Fe4 C70 C71 -81.9(13)
C73 Fe4 C70 C71 -164(3)
C74 Fe4 C70 C71 165.6(13)
C72 Fe4 C70 C71 -37.3(11)
C77 Fe4 C70 C71 54(2)
C76 Fe4 C70 C71 84.7(14)
C75 Fe4 C70 C71 125.6(13)
C68 Fe4 C70 C69 36.4(12)
C73 Fe4 C70 C69 -46(4)
C74 Fe4 C70 C69 -76.1(16)
C72 Fe4 C70 C69 81.0(13)
C77 Fe4 C70 C69 172.0(18)
C76 Fe4 C70 C69 -157.0(13)
C75 Fe4 C70 C69 -116.1(14)
C71 Fe4 C70 C69 118.3(18)
C69 C70 C71 C72 0(2)
Fe4 C70 C71 C72 58.1(12)
C69 C70 C71 Fe4 -58.1(12)
C69 Fe4 C71 C70 38.3(11)
C68 Fe4 C71 C70 81.7(13)
C73 Fe4 C71 C70 168(2)
C74 Fe4 C71 C70 -39(3)
C72 Fe4 C71 C70 120.0(18)
C77 Fe4 C71 C70 -155.2(13)
C76 Fe4 C71 C70 -112.7(13)
C75 Fe4 C71 C70 -71.5(15)
C69 Fe4 C71 C72 -81.7(13)
C68 Fe4 C71 C72 -38.3(12)
C73 Fe4 C71 C72 48(3)
C74 Fe4 C71 C72 -159(3)
C77 Fe4 C71 C72 84.8(15)
C76 Fe4 C71 C72 127.3(13)
C75 Fe4 C71 C72 168.6(13)
C70 Fe4 C71 C72 -120.0(18)
C70 C71 C72 C68 0(2)
Fe4 C71 C72 C68 58.5(12)
C70 C71 C72 Fe4 -58.9(12)
C69 C68 C72 C71 1(2)
Fe4 C68 C72 C71 -60.3(12)
C69 C68 C72 Fe4 60.9(12)
C69 Fe4 C72 C71 80.6(13)
C68 Fe4 C72 C71 119.1(18)
C73 Fe4 C72 C71 -159.6(13)
C74 Fe4 C72 C71 163(2)
C77 Fe4 C72 C71 -115.0(13)
C76 Fe4 C72 C71 -72.7(16)
C75 Fe4 C72 C71 -33(4)
C70 Fe4 C72 C71 36.8(11)
C69 Fe4 C72 C68 -38.4(11)
C73 Fe4 C72 C68 81.3(15)
C74 Fe4 C72 C68 43(3)
C77 Fe4 C72 C68 125.9(13)
C76 Fe4 C72 C68 168.3(13)
C75 Fe4 C72 C68 -152(3)
C70 Fe4 C72 C68 -82.3(13)
C71 Fe4 C72 C68 -119.1(18)
C69 Fe4 C73 C74 -74.3(16)
C68 Fe4 C73 C74 -115.0(14)
C72 Fe4 C73 C74 -158.4(13)
C77 Fe4 C73 C74 116.6(16)
C76 Fe4 C73 C74 79.4(12)
C75 Fe4 C73 C74 36.6(11)
C70 Fe4 C73 C74 -39(4)
C71 Fe4 C73 C74 167(2)
C69 Fe4 C73 C77 169.1(13)
C68 Fe4 C73 C77 128.3(12)
C74 Fe4 C73 C77 -116.6(16)
C72 Fe4 C73 C77 85.0(14)
C76 Fe4 C73 C77 -37.2(9)
C75 Fe4 C73 C77 -80.0(11)
C70 Fe4 C73 C77 -156(3)
C71 Fe4 C73 C77 50(3)
C77 C73 C74 C75 1(2)
Fe4 C73 C74 C75 -59.8(12)
C77 C73 C74 Fe4 61.1(11)
C69 Fe4 C74 C75 -113.6(14)
C68 Fe4 C74 C75 -155.5(13)
C73 Fe4 C74 C75 120.8(18)
C72 Fe4 C74 C75 173(2)
C77 Fe4 C74 C75 81.4(12)
C76 Fe4 C74 C75 37.6(11)
C70 Fe4 C74 C75 -72.3(16)
C71 Fe4 C74 C75 -43(3)
C69 Fe4 C74 C73 125.6(13)
C68 Fe4 C74 C73 83.7(15)
C72 Fe4 C74 C73 52(3)
C77 Fe4 C74 C73 -39.4(10)
C76 Fe4 C74 C73 -83.2(12)
C75 Fe4 C74 C73 -120.8(18)
C70 Fe4 C74 C73 166.8(13)
C71 Fe4 C74 C73 -164(3)
C73 C74 C75 C76 -1(2)
Fe4 C74 C75 C76 -59.5(12)
C73 C74 C75 Fe4 58.6(12)
C69 Fe4 C75 C76 -157.6(12)
C68 Fe4 C75 C76 171.4(19)
C73 Fe4 C75 C76 81.3(12)
C74 Fe4 C75 C76 118.5(17)
C72 Fe4 C75 C76 -52(3)
C77 Fe4 C75 C76 36.9(10)
C70 Fe4 C75 C76 -116.2(13)
C71 Fe4 C75 C76 -77.3(14)
C69 Fe4 C75 C74 83.8(15)
C68 Fe4 C75 C74 53(3)
C73 Fe4 C75 C74 -37.2(11)
C72 Fe4 C75 C74 -171(3)
C77 Fe4 C75 C74 -81.7(12)
C76 Fe4 C75 C74 -118.5(17)
C70 Fe4 C75 C74 125.3(14)
C71 Fe4 C75 C74 164.2(13)
C74 C75 C76 C77 0.1(19)
Fe4 C75 C76 C77 -58.4(12)
C74 C75 C76 C84 -178(2)
Fe4 C75 C76 C84 123(3)
C74 C75 C76 Fe4 58.5(11)
C69 Fe4 C76 C75 46(2)
C68 Fe4 C76 C75 -164(3)
C73 Fe4 C76 C75 -82.8(12)
C74 Fe4 C76 C75 -38.2(11)
C72 Fe4 C76 C75 162.4(14)
C77 Fe4 C76 C75 -120.8(15)
C70 Fe4 C76 C75 79.7(14)
C71 Fe4 C76 C75 121.8(13)
C69 Fe4 C76 C77 167.3(19)
C68 Fe4 C76 C77 -43(4)
C73 Fe4 C76 C77 38.0(9)
C74 Fe4 C76 C77 82.6(11)
C72 Fe4 C76 C77 -76.8(14)
C75 Fe4 C76 C77 120.8(15)
C70 Fe4 C76 C77 -159.5(11)
C71 Fe4 C76 C77 -117.4(11)
C69 Fe4 C76 C84 -94(2)
C68 Fe4 C76 C84 56(4)
C73 Fe4 C76 C84 136.8(17)
C74 Fe4 C76 C84 -178.6(18)
C72 Fe4 C76 C84 22(2)
C77 Fe4 C76 C84 98.8(17)
C75 Fe4 C76 C84 -140(2)
C70 Fe4 C76 C84 -60.7(18)
C71 Fe4 C76 C84 -18.6(18)
C75 C76 C77 C73 0.7(19)
C84 C76 C77 C73 179.6(16)
Fe4 C76 C77 C73 -58.2(11)
C75 C76 C77 C78 179.3(17)
C84 C76 C77 C78 -2(2)
Fe4 C76 C77 C78 120.3(17)
C75 C76 C77 Fe4 59.0(12)
C84 C76 C77 Fe4 -122.2(15)
C74 C73 C77 C76 -1.2(18)
Fe4 C73 C77 C76 59.4(11)
C74 C73 C77 C78 -179(3)
Fe4 C73 C77 C78 -118(3)
C74 C73 C77 Fe4 -60.6(11)
C69 Fe4 C77 C76 -157(3)
C68 Fe4 C77 C76 167.9(12)
C73 Fe4 C77 C76 -119.6(15)
C74 Fe4 C77 C76 -80.2(11)
C72 Fe4 C77 C76 124.8(11)
C75 Fe4 C77 C76 -36.4(9)
C70 Fe4 C77 C76 44(2)
C71 Fe4 C77 C76 81.4(13)
C69 Fe4 C77 C73 -37(4)
C68 Fe4 C77 C73 -72.5(15)
C74 Fe4 C77 C73 39.4(10)
C72 Fe4 C77 C73 -115.7(13)
C76 Fe4 C77 C73 119.6(15)
C75 Fe4 C77 C73 83.2(11)
C70 Fe4 C77 C73 163.8(19)
C71 Fe4 C77 C73 -159.0(13)
C69 Fe4 C77 C78 103(4)
C68 Fe4 C77 C78 66.9(18)
C73 Fe4 C77 C78 139(2)
C74 Fe4 C77 C78 178.8(18)
C72 Fe4 C77 C78 23.8(18)
C76 Fe4 C77 C78 -101.0(17)
C75 Fe4 C77 C78 -137.4(17)
C70 Fe4 C77 C78 -57(3)
C71 Fe4 C77 C78 -19.6(19)
C76 C77 C78 C79 176(3)
C73 C77 C78 C79 -7(5)
Fe4 C77 C78 C79 -105(3)
C76 C77 C78 C83 2(3)
C73 C77 C78 C83 179(3)
Fe4 C77 C78 C83 81(3)
C83 C78 C79 C80 -8(5)
C77 C78 C79 C80 179(3)
C78 C79 C80 C81 7(5)
C79 C80 C81 C82 -6(6)
C80 C81 C82 C83 6(6)
C79 C78 C83 C82 8(6)
C77 C78 C83 C82 -177(4)
C79 C78 C83 C84 -175(3)
C77 C78 C83 C84 -1(4)
C81 C82 C83 C78 -7(6)
C81 C82 C83 C84 178(4)
C75 C76 C84 O4 -52(4)
C77 C76 C84 O4 130(2)
Fe4 C76 C84 O4 53(3)
C75 C76 C84 C83 180(3)
C77 C76 C84 C83 1(3)
Fe4 C76 C84 C83 -76(3)
C78 C83 C84 O4 -129(3)
C82 C83 C84 O4 47(6)
C78 C83 C84 C76 0(4)
C82 C83 C84 C76 176(4)
